data_7051671
loop_
_publ_author_name
'Quarez, Eric'
'Mentr\'e, Olivier'
'Oumellal, Yassine'
'Masquelier, Christian'

_publ_section_title
;
 Crystal structures of new silver ion conductors Ag7Fe3(X2O7)4 (X = P,
 As)
;
_journal_issue 5
_journal_name_full 'New Journal of Chemistry'
_journal_page_first 998
_journal_paper_doi 10.1039/b819846b
_journal_volume 33
_journal_year 2009
_chemical_formula_sum 'Ag7 Fe3 O28 P8'
_chemical_formula_weight 1618.4
_chemical_name_systematic ' ?'
_space_group_IT_number 14
_symmetry_cell_setting monoclinic
_symmetry_space_group_name_Hall '-P 2ybc'
_symmetry_space_group_name_H-M 'P 1 21/c 1'
_audit_creation_method 'Jana2000 Version : 22/12/2005'
_cell_angle_alpha 90
_cell_angle_beta 93.225(5)
_cell_angle_gamma 90
_cell_formula_units_Z 4
_cell_length_a 9.532(3)
_cell_length_b 8.421(2)
_cell_length_c 28.021(8)
_cell_measurement_temperature 100
_cell_volume 2245.7(11)
_computing_publication_material '(Jana2000; Petricek and Dusek, 2000)'
_computing_structure_refinement '(Jana2000; Petricek and Dusek, 2000)'
_diffrn_ambient_temperature 100
_diffrn_measured_fraction_theta_full 0.95
_diffrn_measurement_device_type 'BRUKER SMART CCD 1K'
_diffrn_radiation_monochromator graphite
_diffrn_radiation_source 'fine-focus sealed tube'
_diffrn_radiation_type 'Mo K\a'
_diffrn_radiation_wavelength 0.71069
_diffrn_reflns_av_R_equivalents 0.0000
_diffrn_reflns_av_sigmaI/netI 0.0571
_diffrn_reflns_limit_h_max 12
_diffrn_reflns_limit_h_min -12
_diffrn_reflns_limit_k_max 11
_diffrn_reflns_limit_k_min 0
_diffrn_reflns_limit_l_max 37
_diffrn_reflns_limit_l_min 0
_diffrn_reflns_number 5400
_diffrn_reflns_theta_full 28.33
_diffrn_reflns_theta_max 29.06
_diffrn_reflns_theta_min 2.52
_exptl_absorpt_coefficient_mu 8.546
_exptl_absorpt_correction_type none
_exptl_crystal_colour yellow
_exptl_crystal_density_diffrn 4.785
_exptl_crystal_description plate-like
_exptl_crystal_F_000 3004
_exptl_crystal_size_max 0.22
_exptl_crystal_size_mid 0.20
_exptl_crystal_size_min 0.20
_exptl_crystal_size_rad 90
_refine_diff_density_max 1.81
_refine_diff_density_min -1.05
_refine_ls_extinction_coef 0.023(2)
_refine_ls_extinction_method 'B-C type 1 Gaussian isotropic (Becker & Coppens, 1974)'
_refine_ls_goodness_of_fit_gt 1.92
_refine_ls_goodness_of_fit_ref 1.92
_refine_ls_number_parameters 402
_refine_ls_number_reflns 3803
_refine_ls_R_factor_all 0.0383
_refine_ls_R_factor_gt 0.0383
_refine_ls_shift/su_max 0.0038
_refine_ls_shift/su_mean 0.0002
_refine_ls_structure_factor_coef F
_refine_ls_weighting_scheme unit
_refine_ls_wR_factor_gt 0.0414
_refine_ls_wR_factor_ref 0.0414
_reflns_number_gt 3803
_reflns_number_total 5399
_reflns_threshold_expression I>3\s(I)
_cod_data_source_file b819846b.txt
_cod_data_source_block 3
_cod_depositor_comments
;
The following automatic conversions were performed:
'_exptl_absorpt_correction_type' value 'None' changed to 'none' according
to '/home/saulius/struct/CIF-dictionaries/cif_core.dic' dictionary named
'cif_core.dic' version 2.4.1 from 2010-06-29.

Automatic conversion script
Id: cif_fix_enum 1527 2010-12-29 10:47:43Z saulius 
;
_cod_original_sg_symbol_Hall '-P 2ycb'
_cod_database_code 7051671

loop_
_symmetry_equiv_pos_site_id
_symmetry_equiv_pos_as_xyz
1 x,y,z
2 -x,1/2+y,1/2-z
3 -x,-y,-z
4 x,1/2-y,1/2+z

loop_
_atom_site_label
_atom_site_type_symbol
_atom_site_fract_x
_atom_site_fract_y
_atom_site_fract_z
_atom_site_adp_type
_atom_site_U_iso_or_equiv
_atom_site_symmetry_multiplicity
_atom_site_occupancy
_atom_site_calc_flag
_atom_site_refinement_flags
_atom_site_disorder_assembly
_atom_site_disorder_group
Ag1a Ag 0.49290(9) 0.13642(10) 0.05432(3) Uani 0.0096(2) 4 1 d . . .
Ag1b Ag 0.99959(9) -0.64609(10) -0.06121(3) Uani 0.0112(2) 4 1 d . . .
Ag2b Ag 0.22920(9) 0.07032(10) 0.14246(3) Uani 0.0102(2) 4 1 d . . .
Ag2a Ag 0.24036(9) 0.09570(10) 0.35397(3) Uani 0.0102(2) 4 1 d . . .
Ag3b Ag -0.21506(9) 0.18770(11) 0.31134(4) Uani 0.0163(2) 4 1 d . . .
Ag3a Ag 0.74857(10) 0.15440(12) 0.17181(4) Uani 0.0195(3) 4 1 d . . .
Ag4a Ag 0.45882(10) 0.35804(12) 0.14723(3) Uani 0.0172(3) 4 1 d . . .
Fe1 Fe 0.24836(16) 0.32621(17) 0.25142(5) Uani 0.0061(4) 4 1 d . . .
Fe2a Fe 0.43276(15) -0.27836(18) 0.06431(5) Uani 0.0053(4) 4 1 d . . .
Fe2b Fe 0.93295(15) 0.22152(18) 0.06349(5) Uani 0.0053(4) 4 1 d . . .
P1a P 0.5464(3) 0.5094(3) 0.24430(10) Uani 0.0056(7) 4 1 d . . .
P1b P -0.0493(3) 0.5049(3) 0.25452(10) Uani 0.0070(7) 4 1 d . . .
P2a P 0.4791(3) 0.3878(3) 0.33519(9) Uani 0.0062(7) 4 1 d . . .
P2b P 0.0290(3) 0.3823(3) 0.16526(9) Uani 0.0058(7) 4 1 d . . .
P3a P 0.7428(3) -0.0919(3) 0.05804(10) Uani 0.0057(7) 4 1 d . . .
P3b P 0.7603(3) -0.4111(3) -0.05548(9) Uani 0.0052(7) 4 1 d . . .
P4a P 0.1683(3) -0.0386(3) 0.03320(10) Uani 0.0061(7) 4 1 d . . .
P4b P 0.6669(3) -0.5404(3) 0.03479(9) Uani 0.0050(7) 4 1 d . . .
O1a O 0.6213(8) 0.4406(9) 0.2027(3) Uani 0.008(2) 4 1 d . . .
O1b O -0.1259(8) 0.4386(10) 0.2954(3) Uani 0.011(2) 4 1 d . . .
O2a O 0.6056(7) 0.6660(9) 0.2622(3) Uiso 0.0054(14) 4 1 d . . .
O3b O 0.1106(8) 0.5097(9) 0.2636(3) Uani 0.007(2) 4 1 d . . .
O3a O 0.3862(8) 0.5115(9) 0.2362(3) Uani 0.010(2) 4 1 d . . .
O2b O -0.1077(8) 0.6615(9) 0.2348(3) Uani 0.008(2) 4 1 d . . .
O4a O 0.5729(8) 0.3882(9) 0.2889(3) Uani 0.008(2) 4 1 d . . .
O4b O -0.0700(7) 0.3798(9) 0.2107(3) Uani 0.008(2) 4 1 d . . .
O5b O 0.3283(7) 0.3453(10) 0.3178(3) Uani 0.010(2) 4 1 d . . .
O5a O 0.1779(7) 0.3304(10) 0.1838(3) Uani 0.010(2) 4 1 d . . .
O6a O 0.4859(8) 0.5538(9) 0.3568(3) Uani 0.010(2) 4 1 d . . .
O6b O 0.0265(8) 0.5478(9) 0.1450(3) Uani 0.008(2) 4 1 d . . .
O7a O 0.5467(7) 0.2568(9) 0.3656(3) Uani 0.008(2) 4 1 d . . .
O7b O -0.0393(8) 0.2531(9) 0.1338(3) Uani 0.009(2) 4 1 d . . .
O8b O 0.7707(8) 0.0775(9) 0.0763(3) Uani 0.008(2) 4 1 d . . .
O8a O 0.7291(8) -0.5773(9) -0.0746(3) Uani 0.007(2) 4 1 d . . .
O9a O 0.5846(8) -0.1235(9) 0.0503(3) Uani 0.009(2) 4 1 d . . .
O9b O 0.9174(7) -0.3802(9) -0.0487(3) Uiso 0.0058(14) 4 1 d . . .
O10b O 0.8177(8) -0.2191(9) 0.0867(3) Uani 0.009(2) 4 1 d . . .
O10a O 0.6854(8) -0.2832(9) -0.0849(2) Uani 0.0053(19) 4 1 d . . .
O11a O 0.2000(7) 0.0942(9) -0.0048(3) Uani 0.0055(19) 4 1 d . . .
O11b O 0.7039(8) -0.4056(10) -0.0027(3) Uani 0.009(2) 4 1 d . . .
O12a O 0.0981(7) -0.1777(9) 0.0059(3) Uiso 0.0073(14) 4 1 d . . .
O12b O 0.5967(7) -0.6770(9) 0.0060(3) Uani 0.007(2) 4 1 d . . .
O13b O 0.3054(7) -0.0876(9) 0.0590(3) Uani 0.009(2) 4 1 d . . .
O13a O 0.8019(8) -0.5919(10) 0.0607(3) Uani 0.011(2) 4 1 d . . .
O14b O 0.0721(8) 0.0400(9) 0.0673(3) Uani 0.009(2) 4 1 d . . .
O14a O 0.5698(7) -0.4616(9) 0.0693(3) Uani 0.0057(19) 4 1 d . . .

loop_
_atom_site_aniso_label
_atom_site_aniso_type_symbol
_atom_site_aniso_U_11
_atom_site_aniso_U_22
_atom_site_aniso_U_33
_atom_site_aniso_U_12
_atom_site_aniso_U_13
_atom_site_aniso_U_23
Ag1a Ag 0.0089(3) 0.0065(4) 0.0135(4) 0.0017(3) 0.0031(3) 0.0025(3)
Ag1b Ag 0.0098(4) 0.0089(4) 0.0152(4) 0.0022(3) 0.0043(3) 0.0037(3)
Ag2b Ag 0.0124(4) 0.0104(4) 0.0078(4) 0.0022(3) 0.0013(3) 0.0015(3)
Ag2a Ag 0.0115(4) 0.0097(4) 0.0096(4) -0.0030(3) 0.0016(3) -0.0019(3)
Ag3b Ag 0.0119(4) 0.0083(4) 0.0280(5) 0.0020(3) -0.0045(3) 0.0001(4)
Ag3a Ag 0.0143(4) 0.0198(5) 0.0235(5) -0.0086(4) -0.0069(3) 0.0100(4)
Ag4a Ag 0.0177(4) 0.0209(5) 0.0123(4) -0.0018(4) -0.0050(3) -0.0045(4)
Fe1 Fe 0.0056(6) 0.0068(6) 0.0058(7) 0.0008(6) -0.0002(5) 0.0004(6)
Fe2a Fe 0.0057(7) 0.0055(7) 0.0046(7) 0.0000(6) -0.0007(5) 0.0002(6)
Fe2b Fe 0.0055(7) 0.0048(7) 0.0058(7) -0.0001(6) 0.0005(5) 0.0001(6)
P1a P 0.0042(11) 0.0053(12) 0.0072(12) -0.0006(10) -0.0003(9) 0.0006(10)
P1b P 0.0069(12) 0.0069(12) 0.0072(12) -0.0002(10) 0.0001(10) -0.0011(10)
P2a P 0.0072(12) 0.0076(12) 0.0037(11) 0.0010(10) -0.0005(9) 0.0018(10)
P2b P 0.0085(12) 0.0045(12) 0.0041(11) -0.0019(10) -0.0017(9) 0.0007(10)
P3a P 0.0060(11) 0.0065(12) 0.0048(12) 0.0002(10) 0.0014(9) 0.0011(10)
P3b P 0.0047(11) 0.0058(12) 0.0052(12) -0.0015(10) 0.0017(9) -0.0002(10)
P4a P 0.0047(11) 0.0051(12) 0.0082(12) 0.0010(10) -0.0024(10) -0.0019(10)
P4b P 0.0066(11) 0.0043(12) 0.0044(12) 0.0009(10) 0.0015(9) 0.0003(9)
O1a O 0.010(3) 0.010(4) 0.005(3) -0.001(3) -0.001(3) 0.001(3)
O1b O 0.010(4) 0.012(4) 0.009(4) 0.002(3) 0.000(3) -0.001(3)
O3b O 0.005(3) 0.007(4) 0.009(4) -0.002(3) 0.001(3) -0.006(3)
O3a O 0.009(4) 0.007(4) 0.013(4) -0.001(3) -0.002(3) -0.003(3)
O2b O 0.008(3) 0.006(4) 0.011(4) 0.004(3) 0.002(3) 0.005(3)
O4a O 0.009(3) 0.005(3) 0.008(3) -0.002(3) 0.001(3) 0.004(3)
O4b O 0.003(3) 0.009(4) 0.012(4) -0.002(3) -0.001(3) 0.002(3)
O5b O 0.006(3) 0.017(4) 0.007(4) 0.000(3) 0.000(3) -0.001(3)
O5a O 0.004(3) 0.011(4) 0.013(4) 0.003(3) -0.004(3) -0.003(3)
O6a O 0.006(3) 0.009(4) 0.015(4) 0.006(3) 0.000(3) -0.005(3)
O6b O 0.010(3) 0.008(4) 0.005(3) -0.002(3) -0.005(3) -0.002(3)
O7a O 0.004(3) 0.007(3) 0.012(4) -0.002(3) -0.001(3) 0.001(3)
O7b O 0.008(3) 0.011(4) 0.008(4) -0.004(3) 0.003(3) -0.001(3)
O8b O 0.008(3) 0.010(4) 0.007(3) 0.003(3) -0.001(3) -0.001(3)
O8a O 0.007(3) 0.007(4) 0.008(3) -0.004(3) -0.001(3) -0.004(3)
O9a O 0.004(3) 0.009(4) 0.014(4) -0.004(3) 0.003(3) 0.001(3)
O10b O 0.012(4) 0.008(4) 0.007(4) -0.001(3) 0.001(3) 0.003(3)
O10a O 0.008(3) 0.004(3) 0.003(3) 0.001(3) -0.004(3) 0.001(3)
O11a O 0.007(3) 0.006(3) 0.003(3) 0.002(3) -0.003(3) -0.002(3)
O11b O 0.008(3) 0.013(4) 0.006(3) 0.003(3) 0.003(3) -0.001(3)
O12b O 0.006(3) 0.006(4) 0.009(4) -0.003(3) -0.002(3) 0.003(3)
O13b O 0.003(3) 0.008(4) 0.014(4) 0.000(3) -0.005(3) -0.001(3)
O13a O 0.006(3) 0.016(4) 0.012(4) 0.004(3) 0.003(3) -0.004(3)
O14b O 0.012(4) 0.008(4) 0.007(4) 0.004(3) 0.001(3) -0.001(3)
O14a O 0.006(3) 0.008(4) 0.002(3) 0.005(3) 0.001(3) 0.001(3)

loop_
_atom_type_symbol
_atom_type_scat_dispersion_real
_atom_type_scat_dispersion_imag
_atom_type_scat_source
_atom_type_scat_Cromer_Mann_a1
_atom_type_scat_Cromer_Mann_b1
_atom_type_scat_Cromer_Mann_a2
_atom_type_scat_Cromer_Mann_b2
_atom_type_scat_Cromer_Mann_a3
_atom_type_scat_Cromer_Mann_b3
_atom_type_scat_Cromer_Mann_a4
_atom_type_scat_Cromer_Mann_b4
_atom_type_scat_Cromer_Mann_c
O 0.011 0.006 'International Tables Vol C Tables 4.2.6.8 and 6.1.1.4' 3.0485 13.2771 2.2868 5.7011 1.5463 0.3239 0.867 32.908901 0.2508
P 0.102 0.094 'International Tables Vol C Tables 4.2.6.8 and 6.1.1.4' 6.4345 1.9067 4.1791 27.157 1.78 0.526 1.4908 68.164497 1.1149
Fe 0.346 0.844 'International Tables Vol C Tables 4.2.6.8 and 6.1.1.4' 11.7695 4.7611 7.3573 0.3072 3.5222 15.3535 2.3045 76.880501 1.0369
Ag -0.897 1.102 'International Tables Vol C Tables 4.2.6.8 and 6.1.1.4' 19.2808 0.6446 16.688499 7.4726 4.8045 24.6605 1.0463 99.815598 5.179

loop_
_geom_angle_atom_site_label_1
_geom_angle_atom_site_label_2
_geom_angle_atom_site_label_3
_geom_angle_site_symmetry_1
_geom_angle_site_symmetry_2
_geom_angle_site_symmetry_3
_geom_angle
_geom_angle_publ_flag
O6a Ag1a O8b 2_645 . . 73.2(2) yes
O6a Ag1a O9a 2_645 . . 77.7(3) yes
O6a Ag1a O9a 2_645 . 3_655 159.9(2) yes
O6a Ag1a O10a 2_645 . 3_655 78.8(2) yes
O6a Ag1a O12b 2_645 . 1_565 136.8(2) yes
O6a Ag1a O13b 2_645 . . 76.9(2) yes
O8b Ag1a O9a . . . 59.0(2) yes
O8b Ag1a O9a . . 3_655 113.5(2) yes
O8b Ag1a O10a . . 3_655 137.7(2) yes
O8b Ag1a O12b . . 1_565 79.4(2) yes
O8b Ag1a O13b . . . 121.1(2) yes
O9a Ag1a O9a . . 3_655 89.5(2) yes
O9a Ag1a O10a . . 3_655 142.9(3) yes
O9a Ag1a O12b . . 1_565 115.2(3) yes
O9a Ag1a O13b . . . 65.7(2) yes
O9a Ag1a O9a 3_655 . . 89.5(2) yes
O9a Ag1a O10a 3_655 . 3_655 103.7(2) yes
O9a Ag1a O12b 3_655 . 1_565 62.9(2) yes
O9a Ag1a O13b 3_655 . . 83.7(2) yes
O10a Ag1a O12b 3_655 . 1_565 101.5(3) yes
O10a Ag1a O13b 3_655 . . 81.2(2) yes
O12b Ag1a O13b 1_565 . . 146.3(2) yes
O6b Ag1b O8a 3_655 . . 75.5(2) yes
O6b Ag1b O9b 3_655 . . 79.2(2) yes
O6b Ag1b O10b 3_655 . 3_745 84.6(3) yes
O6b Ag1b O12a 3_655 . 3_645 143.3(2) yes
O6b Ag1b O13a 3_655 . 3_745 78.2(2) yes
O8a Ag1b O9b . . . 59.6(2) yes
O8a Ag1b O10b . . 3_745 146.9(3) yes
O8a Ag1b O12a . . 3_645 79.3(2) yes
O8a Ag1b O13a . . 3_745 120.3(2) yes
O9b Ag1b O10b . . 3_745 142.0(3) yes
O9b Ag1b O12a . . 3_645 110.1(3) yes
O9b Ag1b O13a . . 3_745 63.3(2) yes
O10b Ag1b O12a 3_745 . 3_645 103.5(3) yes
O10b Ag1b O13a 3_745 . 3_745 79.8(3) yes
O12a Ag1b O13a 3_645 . 3_745 138.2(2) yes
O1b Ag2b O5a 2_545 . . 88.2(3) yes
O1b Ag2b O6a 2_545 . 2_645 115.8(3) yes
O1b Ag2b O7b 2_545 . . 84.8(2) yes
O1b Ag2b O10a 2_545 . 3_655 164.2(3) yes
O1b Ag2b O13b 2_545 . . 122.3(3) yes
O1b Ag2b O14b 2_545 . . 108.6(3) yes
O5a Ag2b O6a . . 2_645 105.0(2) yes
O5a Ag2b O7b . . . 53.5(2) yes
O5a Ag2b O10a . . 3_655 76.2(2) yes
O5a Ag2b O13b . . . 148.3(2) yes
O5a Ag2b O14b . . . 110.3(2) yes
O6a Ag2b O7b 2_645 . . 151.5(2) yes
O6a Ag2b O10a 2_645 . 3_655 71.9(2) yes
O6a Ag2b O13b 2_645 . . 71.2(2) yes
O6a Ag2b O14b 2_645 . . 123.1(2) yes
O7b Ag2b O10a . . 3_655 83.7(2) yes
O7b Ag2b O13b . . . 115.8(2) yes
O7b Ag2b O14b . . . 61.3(2) yes
O10a Ag2b O13b 3_655 . . 72.8(2) yes
O10a Ag2b O14b 3_655 . . 75.0(2) yes
O13b Ag2b O14b . . . 55.2(2) yes
O1a Ag2a O2b 2_645 . 2_545 76.4(2) yes
O1a Ag2a O4b 2_645 . 2_545 65.3(2) yes
O1a Ag2a O5b 2_645 . . 88.9(3) yes
O1a Ag2a O6b 2_645 . 2_545 118.9(2) yes
O1a Ag2a O10b 2_645 . 2_655 161.1(3) yes
O1a Ag2a O13a 2_645 . 2_655 110.0(2) yes
O1a Ag2a O14a 2_645 . 2_655 93.3(2) yes
O2b Ag2a O4b 2_545 . 2_545 51.2(2) yes
O2b Ag2a O5b 2_545 . . 67.4(2) yes
O2b Ag2a O6b 2_545 . 2_545 69.0(2) yes
O2b Ag2a O10b 2_545 . 2_655 112.6(2) yes
O2b Ag2a O13a 2_545 . 2_655 139.9(2) yes
O2b Ag2a O14a 2_545 . 2_655 166.3(2) yes
O4b Ag2a O5b 2_545 . . 116.7(2) yes
O4b Ag2a O6b 2_545 . 2_545 53.7(2) yes
O4b Ag2a O10b 2_545 . 2_655 133.4(2) yes
O4b Ag2a O13a 2_545 . 2_655 94.2(2) yes
O4b Ag2a O14a 2_545 . 2_655 132.4(2) yes
O5b Ag2a O6b . . 2_545 119.3(2) yes
O5b Ag2a O10b . . 2_655 80.0(3) yes
O5b Ag2a O13a . . 2_655 148.7(2) yes
O5b Ag2a O14a . . 2_655 104.0(2) yes
O6b Ag2a O10b 2_545 . 2_655 80.0(3) yes
O6b Ag2a O13a 2_545 . 2_655 74.0(2) yes
O6b Ag2a O14a 2_545 . 2_655 124.5(2) yes
O10b Ag2a O13a 2_655 . 2_655 74.5(2) yes
O10b Ag2a O14a 2_655 . 2_655 74.8(2) yes
O13a Ag2a O14a 2_655 . 2_655 51.9(2) yes
O1b Ag3b O3b . . 2_545 101.1(2) yes
O1b Ag3b O3a . . 2_545 131.5(3) yes
O1b Ag3b O4a . . 1_455 70.3(2) yes
O1b Ag3b O6b . . 2_545 105.6(3) yes
O1b Ag3b O7a . . 1_455 103.1(2) yes
O3b Ag3b O3a 2_545 . 2_545 62.5(2) yes
O3b Ag3b O4a 2_545 . 1_455 117.1(2) yes
O3b Ag3b O6b 2_545 . 2_545 80.4(2) yes
O3b Ag3b O7a 2_545 . 1_455 146.2(2) yes
O3a Ag3b O4a 2_545 . 1_455 77.9(2) yes
O3a Ag3b O6b 2_545 . 2_545 114.8(3) yes
O3a Ag3b O7a 2_545 . 1_455 83.8(2) yes
O4a Ag3b O6b 1_455 . 2_545 162.4(2) yes
O4a Ag3b O7a 1_455 . 1_455 52.2(2) yes
O6b Ag3b O7a 2_545 . 1_455 114.8(2) yes
O1a Ag3a O3b . . 2_645 114.3(2) yes
O1a Ag3a O4b . . 1_655 64.3(2) yes
O1a Ag3a O5b . . 2_645 130.8(2) yes
O1a Ag3a O6a . . 2_645 89.8(2) yes
O1a Ag3a O7b . . 1_655 102.6(2) yes
O1a Ag3a O8b . . . 123.1(2) yes
O3b Ag3a O4b 2_645 . 1_655 75.5(2) yes
O3b Ag3a O5b 2_645 . 2_645 66.1(2) yes
O3b Ag3a O6a 2_645 . 2_645 120.2(3) yes
O3b Ag3a O7b 2_645 . 1_655 93.3(2) yes
O3b Ag3a O8b 2_645 . . 121.1(2) yes
O4b Ag3a O5b 1_655 . 2_645 141.6(2) yes
O4b Ag3a O6a 1_655 . 2_645 154.0(2) yes
O4b Ag3a O7b 1_655 . 1_655 55.3(2) yes
O4b Ag3a O8b 1_655 . . 117.6(2) yes
O5b Ag3a O6a 2_645 . 2_645 57.7(2) yes
O5b Ag3a O7b 2_645 . 1_655 126.6(2) yes
O5b Ag3a O8b 2_645 . . 85.1(2) yes
O6a Ag3a O7b 2_645 . 1_655 135.7(3) yes
O6a Ag3a O8b 2_645 . . 74.0(2) yes
O7b Ag3a O8b 1_655 . . 63.6(2) yes
O1a Ag4a O3a . . . 57.3(2) yes
O1a Ag4a O5a . . . 113.1(2) yes
O1a Ag4a O6a . . 2_645 101.6(3) yes
O1a Ag4a O10a . . 3_655 173.0(3) yes
O1a Ag4a O14a . . 1_565 95.3(2) yes
O3a Ag4a O5a . . . 58.2(2) yes
O3a Ag4a O6a . . 2_645 121.8(2) yes
O3a Ag4a O10a . . 3_655 128.4(2) yes
O3a Ag4a O14a . . 1_565 121.5(2) yes
O5a Ag4a O6a . . 2_645 97.3(2) yes
O5a Ag4a O10a . . 3_655 73.7(2) yes
O5a Ag4a O14a . . 1_565 133.0(2) yes
O6a Ag4a O10a 2_645 . 3_655 78.9(2) yes
O6a Ag4a O14a 2_645 . 1_565 113.3(2) yes
O10a Ag4a O14a 3_655 . 1_565 78.2(2) yes
O2a Fe1 O3b 2_645 . . 174.3(3) yes
O2a Fe1 O3a 2_645 . . 90.7(3) yes
O2a Fe1 O2b 2_645 . 2_545 92.9(3) yes
O2a Fe1 O5b 2_645 . . 90 yes
O2a Fe1 O5a 2_645 . . 91.8(3) yes
O3b Fe1 O3a . . . 83.6(3) yes
O3b Fe1 O2b . . 2_545 92.7(3) yes
O3b Fe1 O5b . . . 89.9(3) yes
O3b Fe1 O5a . . . 87.7(3) yes
O3a Fe1 O2b . . 2_545 176.2(3) yes
O3a Fe1 O5b . . . 85.3(3) yes
O3a Fe1 O5a . . . 88.5(3) yes
O2b Fe1 O5b 2_545 . . 95.9(3) yes
O2b Fe1 O5a 2_545 . . 90.1(3) yes
O5b Fe1 O5a . . . 173.6(3) yes
O7a Fe2a O8a 2_645 . 3_645 89.0(3) yes
O7a Fe2a O9a 2_645 . . 93.7(3) yes
O7a Fe2a O12b 2_645 . 3_645 176.7(3) yes
O7a Fe2a O13b 2_645 . . 88.8(3) yes
O7a Fe2a O14a 2_645 . . 91.0(3) yes
O8a Fe2a O9a 3_645 . . 175.3(3) yes
O8a Fe2a O12b 3_645 . 3_645 87.8(3) yes
O8a Fe2a O13b 3_645 . . 91.6(3) yes
O8a Fe2a O14a 3_645 . . 91.5(3) yes
O9a Fe2a O12b . . 3_645 89.5(3) yes
O9a Fe2a O13b . . . 84.6(3) yes
O9a Fe2a O14a . . . 92.3(3) yes
O12b Fe2a O13b 3_645 . . 91.5(3) yes
O12b Fe2a O14a 3_645 . . 88.8(3) yes
O13b Fe2a O14a . . . 176.8(3) yes
O7b Fe2b O8b 1_655 . . 88.0(3) yes
O7b Fe2b O9b 1_655 . 3_755 93.4(3) yes
O7b Fe2b O12a 1_655 . 3_655 176.8(3) yes
O7b Fe2b O13a 1_655 . 1_565 89.0(3) yes
O7b Fe2b O14b 1_655 . 1_655 89.9(3) yes
O8b Fe2b O9b . . 3_755 174.9(3) yes
O8b Fe2b O12a . . 3_655 89.4(3) yes
O8b Fe2b O13a . . 1_565 89.8(3) yes
O8b Fe2b O14b . . 1_655 92.5(3) yes
O9b Fe2b O12a 3_755 . 3_655 89.4(3) yes
O9b Fe2b O13a 3_755 . 1_565 85.4(3) yes
O9b Fe2b O14b 3_755 . 1_655 92.4(3) yes
O12a Fe2b O13a 3_655 . 1_565 92.8(3) yes
O12a Fe2b O14b 3_655 . 1_655 88.4(3) yes
O13a Fe2b O14b 1_565 . 1_655 177.5(3) yes
P2a P1a O1a . . . 133.6(3) yes
P2a P1a O2a . . . 96.6(3) yes
P2a P1a O3a . . . 82.2(3) yes
O1a P1a O2a . . . 114.0(4) yes
O1a P1a O3a . . . 113.5(4) yes
O1a P1a O4a . . . 107.0(4) yes
O2a P1a O3a . . . 113.0(4) yes
O2a P1a O4a . . . 104.7(4) yes
O3a P1a O4a . . . 103.5(4) yes
P2b P1b O1b . . . 134.4(3) yes
P2b P1b O3b . . . 81.2(3) yes
P2b P1b O2b . . . 95.9(3) yes
O1b P1b O3b . . . 114.0(4) yes
O1b P1b O2b . . . 114.5(5) yes
O1b P1b O4b . . . 107.0(4) yes
O3b P1b O2b . . . 112.2(4) yes
O3b P1b O4b . . . 102.7(4) yes
O2b P1b O4b . . . 105.2(4) yes
P1a P2a O5b . . . 93.1(3) yes
P1a P2a O6a . . . 91.1(3) yes
P1a P2a O7a . . . 130.8(3) yes
O4a P2a O5b . . . 107.3(4) yes
O4a P2a O6a . . . 107.7(4) yes
O4a P2a O7a . . . 102.4(4) yes
O5b P2a O6a . . . 111.0(4) yes
O5b P2a O7a . . . 111.7(4) yes
O6a P2a O7a . . . 115.9(4) yes
P1b P2b O5a . . . 95.1(3) yes
P1b P2b O6b . . . 89.8(3) yes
P1b P2b O7b . . . 130.1(3) yes
O4b P2b O5a . . . 107.1(4) yes
O4b P2b O6b . . . 108.0(4) yes
O4b P2b O7b . . . 101.3(4) yes
O5a P2b O6b . . . 112.6(4) yes
O5a P2b O7b . . . 110.3(4) yes
O6b P2b O7b . . . 116.5(4) yes
P4a P3a O8b 3_655 . . 83.7(3) yes
P4a P3a O9a 3_655 . . 105.6(3) yes
P4a P3a O10b 3_655 . . 125.5(3) yes
O8b P3a O9a . . . 111.0(4) yes
O8b P3a O10b . . . 114.7(4) yes
O8b P3a O11a . . 3_655 105.0(4) yes
O9a P3a O10b . . . 112.8(5) yes
O9a P3a O11a . . 3_655 104.3(4) yes
O10b P3a O11a . . 3_655 108.2(4) yes
P4b P3b O8a . . . 84.2(3) yes
P4b P3b O9b . . . 107.4(3) yes
P4b P3b O10a . . . 125.2(3) yes
O8a P3b O9b . . . 111.9(4) yes
O8a P3b O10a . . . 112.8(4) yes
O8a P3b O11b . . . 106.4(4) yes
O9b P3b O10a . . . 112.3(4) yes
O9b P3b O11b . . . 105.0(4) yes
O10a P3b O11b . . . 108.0(4) yes
P3a P4a O12a 3_655 . . 89.5(3) yes
P3a P4a O13b 3_655 . . 103.5(3) yes
P3a P4a O14b 3_655 . . 126.7(3) yes
O11a P4a O12a . . . 107.3(4) yes
O11a P4a O13b . . . 108.7(4) yes
O11a P4a O14b . . . 105.1(4) yes
O12a P4a O13b . . . 111.8(4) yes
O12a P4a O14b . . . 112.8(4) yes
O13b P4a O14b . . . 110.7(4) yes
P3b P4b O12b . . . 88.3(3) yes
P3b P4b O13a . . . 103.3(3) yes
P3b P4b O14a . . . 127.5(3) yes
O11b P4b O12b . . . 107.0(4) yes
O11b P4b O13a . . . 107.9(4) yes
O11b P4b O14a . . . 105.8(4) yes
O12b P4b O13a . . . 111.9(4) yes
O12b P4b O14a . . . 113.3(4) yes
O13a P4b O14a . . . 110.6(4) yes
Ag2a O1a Ag3a 2_655 . . 90.0(2) yes
Ag2a O1a Ag4a 2_655 . . 95.2(3) yes
Ag2a O1a P1a 2_655 . . 125.4(4) yes
Ag2a O1a O2a 2_655 . . 94.6(3) yes
Ag2a O1a O3a 2_655 . . 128.3(4) yes
Ag2a O1a O4a 2_655 . . 146.5(4) yes
Ag2a O1a O4b 2_655 . 1_655 65.4(2) yes
Ag3a O1a Ag4a . . . 79.5(2) yes
Ag3a O1a P1a . . . 141.5(4) yes
Ag3a O1a O2a . . . 150.8(3) yes
Ag3a O1a O3a . . . 135.0(3) yes
Ag3a O1a O4a . . . 104.2(3) yes
Ag3a O1a O4b . . 1_655 56.2(2) yes
Ag4a O1a P1a . . . 108.3(4) yes
Ag4a O1a O2a . . . 128.6(4) yes
Ag4a O1a O3a . . . 74.9(3) yes
Ag4a O1a O4a . . . 116.9(4) yes
Ag4a O1a O4b . . 1_655 129.8(3) yes
P1a O1a O4b . . 1_655 120.8(4) yes
O2a O1a O3a . . . 59.8(3) yes
O2a O1a O4a . . . 58.7(3) yes
O2a O1a O4b . . 1_655 100.0(3) yes
O3a O1a O4a . . . 58.4(3) yes
O3a O1a O4b . . 1_655 153.7(4) yes
O4a O1a O4b . . 1_655 97.5(3) yes
Ag2b O1b Ag3b 2_555 . . 96.6(3) yes
Ag2b O1b P1b 2_555 . . 129.7(5) yes
Ag2b O1b O3b 2_555 . . 124.8(4) yes
Ag2b O1b O2b 2_555 . . 101.3(3) yes
Ag2b O1b O4a 2_555 . 1_455 70.0(2) yes
Ag2b O1b O4b 2_555 . . 157.2(4) yes
Ag3b O1b P1b . . . 133.0(5) yes
Ag3b O1b O3b . . . 128.4(4) yes
Ag3b O1b O2b . . . 146.8(4) yes
Ag3b O1b O4a . . 1_455 60.5(2) yes
Ag3b O1b O4b . . . 95.8(3) yes
P1b O1b O4a . . 1_455 122.0(4) yes
O3b O1b O2b . . . 59.8(3) yes
O3b O1b O4a . . 1_455 155.2(4) yes
O3b O1b O4b . . . 58.4(3) yes
O2b O1b O4a . . 1_455 99.8(3) yes
O2b O1b O4b . . . 59.2(3) yes
O4a O1b O4b 1_455 . . 100.0(3) yes
Fe1 O2a P1a 2_655 . . 141.3(5) yes
Fe1 O2a O1a 2_655 . . 108.2(3) yes
Fe1 O2a O3a 2_655 . . 150.0(4) yes
Fe1 O2a O3a 2_655 . 2_655 46.1(2) yes
Fe1 O2a O4a 2_655 . . 142.9(4) yes
Fe1 O2a O4a 2_655 . 2_655 82.1(3) yes
P1a O2a O3a . . 2_655 152.5(4) yes
P1a O2a O2b . . 1_655 104.0(4) yes
P1a O2a O4a . . 2_655 101.7(4) yes
P1a O2a O5b . . 2_655 107.5(4) yes
P1a O2a O5a . . 2_655 148.0(4) yes
O1a O2a O3a . . . 60.3(3) yes
O1a O2a O3a . . 2_655 139.0(4) yes
O1a O2a O2b . . 1_655 73.9(3) yes
O1a O2a O4a . . . 60.4(3) yes
O1a O2a O4a . . 2_655 102.4(3) yes
O1a O2a O5b . . 2_655 81.5(3) yes
O1a O2a O5a . . 2_655 130.2(4) yes
O3a O2a O3a . . 2_655 122.5(3) yes
O3a O2a O2b . . 1_655 134.1(4) yes
O3a O2a O4a . . . 59.2(3) yes
O3a O2a O4a . . 2_655 74.5(3) yes
O3a O2a O5b . . 2_655 105.3(3) yes
O3a O2a O5a . . 2_655 164.5(4) yes
O3a O2a O3a 2_655 . . 122.5(3) yes
O3a O2a O2b 2_655 . 1_655 89.5(3) yes
O3a O2a O4a 2_655 . . 160.4(4) yes
O3a O2a O4a 2_655 . 2_655 50.8(2) yes
O3a O2a O5b 2_655 . 2_655 57.8(3) yes
O3a O2a O5a 2_655 . 2_655 59.2(3) yes
O2b O2a O4a 1_655 . . 101.9(3) yes
O2b O2a O4a 1_655 . 2_655 114.9(3) yes
O2b O2a O5b 1_655 . 2_655 62.2(3) yes
O2b O2a O5a 1_655 . 2_655 58.5(3) yes
O4a O2a O4a . . 2_655 133.4(4) yes
O4a O2a O5b . . 2_655 141.8(4) yes
O4a O2a O5a . . 2_655 113.5(3) yes
O4a O2a O4a 2_655 . . 133.4(4) yes
O4a O2a O5b 2_655 . 2_655 53.2(2) yes
O4a O2a O5a 2_655 . 2_655 109.9(3) yes
O5b O2a O5a 2_655 . 2_655 88.5(3) yes
Ag3b O3b Ag3a 2_555 . 2_655 94.7(2) yes
Ag3b O3b Fe1 2_555 . . 91.2(3) yes
Ag3b O3b P1b 2_555 . . 106.4(4) yes
Ag3b O3b O1b 2_555 . . 138.3(3) yes
Ag3b O3b O3a 2_555 . . 53.8(2) yes
Ag3b O3b O2b 2_555 . . 79.2(3) yes
Ag3b O3b O2b 2_555 . 2_545 123.3(3) yes
Ag3b O3b O4b 2_555 . . 93.1(3) yes
Ag3b O3b O5b 2_555 . . 112.3(3) yes
Ag3b O3b O5a 2_555 . . 65.4(2) yes
Ag3a O3b Fe1 2_655 . . 99.4(3) yes
Ag3a O3b P1b 2_655 . . 128.3(4) yes
Ag3a O3b O1b 2_655 . . 108.1(3) yes
Ag3a O3b O3a 2_655 . . 73.8(2) yes
Ag3a O3b O2b 2_655 . . 112.4(3) yes
Ag3a O3b O2b 2_655 . 2_545 118.6(3) yes
Ag3a O3b O4b 2_655 . . 167.8(4) yes
Ag3a O3b O5b 2_655 . . 60.6(2) yes
Ag3a O3b O5a 2_655 . . 134.5(3) yes
Fe1 O3b P1b . . . 126.0(5) yes
Fe1 O3b O1b . . . 117.8(4) yes
Fe1 O3b O3a . . . 48.7(2) yes
Fe1 O3b O2b . . . 147.3(4) yes
Fe1 O3b O4b . . . 89.9(3) yes
P1b O3b O3a . . . 154.4(5) yes
P1b O3b O2b . . 2_545 88.1(4) yes
P1b O3b O5b . . . 139.5(5) yes
P1b O3b O5a . . . 97.1(4) yes
O1b O3b O3a . . . 165.8(4) yes
O1b O3b O2b . . . 60.1(3) yes
O1b O3b O2b . . 2_545 75.5(3) yes
O1b O3b O4b . . . 60.2(3) yes
O1b O3b O5b . . . 109.3(3) yes
O1b O3b O5a . . . 113.6(4) yes
O3a O3b O2b . . . 132.9(4) yes
O3a O3b O2b . . 2_545 91.1(3) yes
O3a O3b O4b . . . 118.4(4) yes
O3a O3b O5b . . . 58.7(3) yes
O3a O3b O5a . . . 61.3(3) yes
O2b O3b O2b . . 2_545 120.1(3) yes
O2b O3b O4b . . . 60.0(3) yes
O2b O3b O5b . . . 166.2(4) yes
O2b O3b O5a . . . 103.8(3) yes
O2b O3b O2b 2_545 . . 120.1(3) yes
O2b O3b O4b 2_545 . . 63.8(3) yes
O2b O3b O5b 2_545 . . 61.0(3) yes
O2b O3b O5a 2_545 . . 58.4(3) yes
O4b O3b O5b . . . 124.5(4) yes
O4b O3b O5a . . . 57.6(3) yes
O5b O3b O5a . . . 88.4(3) yes
Ag3b O3a Ag4a 2_555 . . 89.3(2) yes
Ag3b O3a Fe1 2_555 . . 98.7(3) yes
Ag3b O3a P1a 2_555 . . 133.9(5) yes
Ag3b O3a O1a 2_555 . . 119.9(4) yes
Ag3b O3a O2a 2_555 . . 110.4(3) yes
Ag3b O3a O2a 2_555 . 2_645 127.6(3) yes
Ag3b O3a O3b 2_555 . . 63.7(2) yes
Ag3b O3a O4a 2_555 . . 168.9(4) yes
Ag3b O3a O5b 2_555 . . 125.4(3) yes
Ag3b O3a O5a 2_555 . . 68.4(2) yes
Ag4a O3a Fe1 . . . 91.5(3) yes
Ag4a O3a P1a . . . 80.8(3) yes
Ag4a O3a O1a . . . 47.7(2) yes
Ag4a O3a O2a . . . 104.0(3) yes
Ag4a O3a O2a . . 2_645 64.1(2) yes
Ag4a O3a O3b . . . 120.4(3) yes
Ag4a O3a O4a . . . 97.3(3) yes
Ag4a O3a O5b . . . 123.3(3) yes
Ag4a O3a O5a . . . 61.0(2) yes
Fe1 O3a P1a . . . 126.3(5) yes
Fe1 O3a O1a . . . 118.3(4) yes
Fe1 O3a O2a . . . 147.0(4) yes
Fe1 O3a O3b . . . 47.7(2) yes
Fe1 O3a O4a . . . 90.2(3) yes
Fe1 O3a O5b . . . 45.5(2) yes
P1a O3a O2a . . 2_645 87.7(4) yes
P1a O3a O3b . . . 155.4(5) yes
P1a O3a O5b . . . 96.6(4) yes
P1a O3a O5a . . . 137.0(5) yes
O1a O3a O2a . . . 59.9(3) yes
O1a O3a O2a . . 2_645 75.4(3) yes
O1a O3a O3b . . . 164.8(4) yes
O1a O3a O4a . . . 60.3(3) yes
O1a O3a O5b . . . 114.0(4) yes
O1a O3a O5a . . . 106.7(4) yes
O2a O3a O2a . . 2_645 119.2(3) yes
O2a O3a O3b . . . 134.5(4) yes
O2a O3a O4a . . . 59.3(3) yes
O2a O3a O5b . . . 102.8(3) yes
O2a O3a O5a . . . 164.6(4) yes
O2a O3a O2a 2_645 . . 119.2(3) yes
O2a O3a O3b 2_645 . . 90.9(3) yes
O2a O3a O4a 2_645 . . 63.5(3) yes
O2a O3a O5b 2_645 . . 59.2(3) yes
O2a O3a O5a 2_645 . . 59.3(3) yes
O3b O3a O4a . . . 119.5(4) yes
O3b O3a O5b . . . 62.1(3) yes
O3b O3a O5a . . . 59.7(3) yes
O4a O3a O5b . . . 57.6(3) yes
O4a O3a O5a . . . 122.7(4) yes
O5b O3a O5a . . . 89.4(3) yes
Ag2a O2b Fe1 2_555 . 2_555 92.0(3) yes
Ag2a O2b P1b 2_555 . . 106.9(4) yes
Ag2a O2b O1b 2_555 . . 113.9(3) yes
Ag2a O2b O2a 2_555 . 1_455 81.4(2) yes
Ag2a O2b O3b 2_555 . . 120.5(3) yes
Ag2a O2b O3b 2_555 . 2_555 102.1(3) yes
Ag2a O2b O4b 2_555 . . 68.6(2) yes
Ag2a O2b O4b 2_555 . 2_555 145.7(3) yes
Ag2a O2b O5b 2_555 . 2_555 51.7(2) yes
Ag2a O2b O5a 2_555 . 2_555 135.4(3) yes
Fe1 O2b P1b 2_555 . . 140.6(5) yes
Fe1 O2b O1b 2_555 . . 108.3(4) yes
Fe1 O2b O3b 2_555 . . 147.5(4) yes
Fe1 O2b O4b 2_555 . . 145.7(4) yes
Fe1 O2b O4b 2_555 . 2_555 80.5(3) yes
P1b O2b O2a . . 1_455 104.3(4) yes
P1b O2b O3b . . 2_555 149.7(4) yes
P1b O2b O4b . . 2_555 99.7(4) yes
P1b O2b O5b . . 2_555 151.0(4) yes
P1b O2b O5a . . 2_555 104.1(4) yes
O1b O2b O2a . . 1_455 74.3(3) yes
O1b O2b O3b . . . 60.1(3) yes
O1b O2b O3b . . 2_555 136.6(4) yes
O1b O2b O4b . . . 59.7(3) yes
O1b O2b O4b . . 2_555 100.2(3) yes
O1b O2b O5b . . 2_555 130.5(4) yes
O1b O2b O5a . . 2_555 78.6(3) yes
O2a O2b O3b 1_455 . . 134.1(4) yes
O2a O2b O3b 1_455 . 2_555 88.5(3) yes
O2a O2b O4b 1_455 . . 103.7(3) yes
O2a O2b O4b 1_455 . 2_555 112.9(3) yes
O2a O2b O5b 1_455 . 2_555 57.6(2) yes
O2a O2b O5a 1_455 . 2_555 60.1(3) yes
O3b O2b O3b . . 2_555 120.5(3) yes
O3b O2b O4b . . . 58.6(3) yes
O3b O2b O4b . . 2_555 72.9(3) yes
O3b O2b O5b . . 2_555 167.5(4) yes
O3b O2b O5a . . 2_555 103.1(3) yes
O3b O2b O3b 2_555 . . 120.5(3) yes
O3b O2b O4b 2_555 . . 162.9(4) yes
O3b O2b O4b 2_555 . 2_555 50.1(2) yes
O3b O2b O5b 2_555 . 2_555 58.3(3) yes
O3b O2b O5a 2_555 . 2_555 58.5(3) yes
O4b O2b O4b . . 2_555 131.3(4) yes
O4b O2b O5b . . 2_555 118.3(3) yes
O4b O2b O5a . . 2_555 138.3(4) yes
O4b O2b O4b 2_555 . . 131.3(4) yes
O4b O2b O5b 2_555 . 2_555 108.2(3) yes
O4b O2b O5a 2_555 . 2_555 53.4(2) yes
O5b O2b O5a 2_555 . 2_555 86.8(3) yes
Ag3b O4a P1a 1_655 . . 131.3(4) yes
Ag3b O4a P2a 1_655 . . 104.7(3) yes
Ag3b O4a O1a 1_655 . . 99.1(3) yes
Ag3b O4a O1b 1_655 . 1_655 49.2(2) yes
Ag3b O4a O2a 1_655 . . 124.0(3) yes
Ag3b O4a O2a 1_655 . 2_645 97.2(3) yes
Ag3b O4a O3a 1_655 . . 155.7(4) yes
Ag3b O4a O5b 1_655 . . 122.0(3) yes
Ag3b O4a O6a 1_655 . . 116.4(3) yes
Ag3b O4a O7a 1_655 . . 67.8(3) yes
P1a O4a P2a . . . 123.4(5) yes
P1a O4a O1b . . 1_655 93.8(4) yes
P1a O4a O2a . . 2_645 87.9(3) yes
P1a O4a O5b . . . 103.3(4) yes
P1a O4a O6a . . . 100.9(4) yes
P1a O4a O7a . . . 160.6(5) yes
P2a O4a O1a . . . 155.2(4) yes
P2a O4a O1b . . 1_655 122.7(4) yes
P2a O4a O2a . . . 109.1(4) yes
P2a O4a O2a . . 2_645 93.4(4) yes
P2a O4a O3a . . . 93.9(4) yes
O1a O4a O1b . . 1_655 78.5(3) yes
O1a O4a O2a . . . 60.9(3) yes
O1a O4a O2a . . 2_645 76.7(3) yes
O1a O4a O3a . . . 61.3(3) yes
O1a O4a O5b . . . 123.5(4) yes
O1a O4a O6a . . . 135.0(4) yes
O1a O4a O7a . . . 162.7(4) yes
O1b O4a O2a 1_655 . . 74.9(3) yes
O1b O4a O2a 1_655 . 2_645 133.4(3) yes
O1b O4a O3a 1_655 . . 130.7(4) yes
O1b O4a O5b 1_655 . . 157.8(4) yes
O1b O4a O6a 1_655 . . 103.7(3) yes
O1b O4a O7a 1_655 . . 99.3(3) yes
O2a O4a O2a . . 2_645 123.2(3) yes
O2a O4a O3a . . . 61.5(3) yes
O2a O4a O5b . . . 111.3(4) yes
O2a O4a O6a . . . 76.1(3) yes
O2a O4a O7a . . . 135.5(4) yes
O2a O4a O2a 2_645 . . 123.2(3) yes
O2a O4a O3a 2_645 . . 65.7(3) yes
O2a O4a O5b 2_645 . . 62.3(3) yes
O2a O4a O6a 2_645 . . 121.7(4) yes
O2a O4a O7a 2_645 . . 93.3(3) yes
O3a O4a O5b . . . 66.9(3) yes
O3a O4a O6a . . . 87.9(3) yes
O3a O4a O7a . . . 127.5(4) yes
O5b O4a O6a . . . 59.5(3) yes
O5b O4a O7a . . . 60.9(3) yes
O6a O4a O7a . . . 62.3(3) yes
Ag2a O4b Ag3a 2_555 . 1_455 82.59(19) yes
Ag2a O4b P1b 2_555 . . 95.9(3) yes
Ag2a O4b P2b 2_555 . . 80.5(3) yes
Ag2a O4b O1a 2_555 . 1_455 49.33(18) yes
Ag2a O4b O1b 2_555 . . 108.5(3) yes
Ag2a O4b O3b 2_555 . . 115.7(3) yes
Ag2a O4b O2b 2_555 . . 60.2(2) yes
Ag2a O4b O2b 2_555 . 2_545 174.5(3) yes
Ag2a O4b O5a 2_555 . . 113.6(3) yes
Ag2a O4b O6b 2_555 . . 55.0(2) yes
Ag2a O4b O7b 2_555 . . 79.5(3) yes
Ag3a O4b P1b 1_455 . . 142.7(4) yes
Ag3a O4b P2b 1_455 . . 94.5(3) yes
Ag3a O4b O1a 1_455 . 1_455 59.5(2) yes
Ag3a O4b O1b 1_455 . . 110.4(3) yes
Ag3a O4b O3b 1_455 . . 161.3(4) yes
Ag3a O4b O2b 1_455 . . 131.7(3) yes
Ag3a O4b O2b 1_455 . 2_545 96.2(3) yes
Ag3a O4b O5a 1_455 . . 110.0(3) yes
Ag3a O4b O6b 1_455 . . 110.0(3) yes
Ag3a O4b O7b 1_455 . . 56.7(2) yes
P1b O4b P2b . . . 122.2(5) yes
P1b O4b O1a . . 1_455 91.4(3) yes
P1b O4b O2b . . 2_545 88.3(3) yes
P1b O4b O5a . . . 104.7(4) yes
P1b O4b O6b . . . 98.8(4) yes
P1b O4b O7b . . . 159.8(5) yes
P2b O4b O1a . . 1_455 123.4(4) yes
P2b O4b O1b . . . 154.2(4) yes
P2b O4b O3b . . . 92.8(4) yes
P2b O4b O2b . . . 107.3(4) yes
P2b O4b O2b . . 2_545 94.2(3) yes
O1a O4b O1b 1_455 . . 77.1(3) yes
O1a O4b O3b 1_455 . . 128.5(4) yes
O1a O4b O2b 1_455 . . 72.6(3) yes
O1a O4b O2b 1_455 . 2_545 134.3(3) yes
O1a O4b O5a 1_455 . . 158.5(4) yes
O1a O4b O6b 1_455 . . 104.2(3) yes
O1a O4b O7b 1_455 . . 100.1(3) yes
O1b O4b O3b . . . 61.5(3) yes
O1b O4b O2b . . . 61.1(3) yes
O1b O4b O2b . . 2_545 77.0(3) yes
O1b O4b O5a . . . 124.1(4) yes
O1b O4b O6b . . . 132.9(4) yes
O1b O4b O7b . . . 164.7(4) yes
O3b O4b O2b . . . 61.5(3) yes
O3b O4b O2b . . 2_545 66.1(3) yes
O3b O4b O5a . . . 67.9(3) yes
O3b O4b O6b . . . 85.3(3) yes
O3b O4b O7b . . . 127.7(4) yes
O2b O4b O2b . . 2_545 123.6(4) yes
O2b O4b O5a . . . 112.6(4) yes
O2b O4b O6b . . . 74.3(3) yes
O2b O4b O7b . . . 132.9(4) yes
O2b O4b O2b 2_545 . . 123.6(4) yes
O2b O4b O5a 2_545 . . 61.7(3) yes
O2b O4b O6b 2_545 . . 121.0(3) yes
O2b O4b O7b 2_545 . . 95.3(3) yes
O5a O4b O6b . . . 59.8(3) yes
O5a O4b O7b . . . 60.6(3) yes
O6b O4b O7b . . . 62.3(3) yes
Ag2a O5b Ag3a . . 2_655 131.5(3) yes
Ag2a O5b Fe1 . . . 101.1(3) yes
Ag2a O5b P2a . . . 113.4(4) yes
Ag2a O5b O2a . . 2_645 88.1(3) yes
Ag2a O5b O3b . . . 111.9(3) yes
Ag2a O5b O3a . . . 148.1(4) yes
Ag2a O5b O2b . . 2_545 60.9(2) yes
Ag2a O5b O4a . . . 125.7(4) yes
Ag2a O5b O6a . . . 128.0(3) yes
Ag2a O5b O7a . . . 79.7(3) yes
Ag3a O5b Fe1 2_655 . . 95.0(3) yes
Ag3a O5b P2a 2_655 . . 89.8(4) yes
Ag3a O5b O2a 2_655 . 2_645 132.3(3) yes
Ag3a O5b O3b 2_655 . . 53.3(2) yes
Ag3a O5b O3a 2_655 . . 70.8(3) yes
Ag3a O5b O2b 2_655 . 2_545 111.6(3) yes
Ag3a O5b O4a 2_655 . . 99.0(3) yes
Ag3a O5b O6a 2_655 . . 56.3(2) yes
Ag3a O5b O7a 2_655 . . 116.4(3) yes
Fe1 O5b P2a . . . 128.4(5) yes
Fe1 O5b O2a . . 2_645 45.2(2) yes
Fe1 O5b O3b . . . 46.3(2) yes
Fe1 O5b O3a . . . 49.2(2) yes
Fe1 O5b O4a . . . 91.3(3) yes
Fe1 O5b O6a . . . 130.8(4) yes
Fe1 O5b O7a . . . 137.5(4) yes
P2a O5b O2a . . 2_645 97.5(4) yes
P2a O5b O3b . . . 134.0(5) yes
P2a O5b O3a . . . 85.2(4) yes
P2a O5b O2b . . 2_545 155.9(5) yes
O2a O5b O3b 2_645 . . 91.4(3) yes
O2a O5b O3a 2_645 . . 63.0(3) yes
O2a O5b O2b 2_645 . 2_545 60.1(3) yes
O2a O5b O4a 2_645 . . 64.5(3) yes
O2a O5b O6a 2_645 . . 124.5(4) yes
O2a O5b O7a 2_645 . . 92.8(3) yes
O3b O5b O3a . . . 59.2(3) yes
O3b O5b O2b . . 2_545 60.7(3) yes
O3b O5b O4a . . . 114.4(4) yes
O3b O5b O6a . . . 106.9(4) yes
O3b O5b O7a . . . 167.8(4) yes
O3a O5b O2b . . 2_545 91.3(3) yes
O3a O5b O4a . . . 55.5(3) yes
O3a O5b O6a . . . 82.2(3) yes
O3a O5b O7a . . . 113.0(4) yes
O2b O5b O4a 2_545 . . 124.0(4) yes
O2b O5b O6a 2_545 . . 167.6(4) yes
O2b O5b O7a 2_545 . . 131.0(4) yes
O4a O5b O6a . . . 60.2(3) yes
O4a O5b O7a . . . 57.7(3) yes
O6a O5b O7a . . . 61.4(3) yes
Ag2b O5a Ag4a . . . 72.87(19) yes
Ag2b O5a Fe1 . . . 111.0(3) yes
Ag2b O5a P2b . . . 106.7(4) yes
Ag2b O5a O2a . . 2_645 70.7(2) yes
Ag2b O5a O3b . . . 152.6(4) yes
Ag2b O5a O3a . . . 123.4(3) yes
Ag2b O5a O2b . . 2_545 89.7(3) yes
Ag2b O5a O4b . . . 118.7(3) yes
Ag2b O5a O6b . . . 123.1(3) yes
Ag2b O5a O7b . . . 72.3(3) yes
Ag4a O5a Fe1 . . . 93.9(3) yes
Ag4a O5a P2b . . . 134.4(4) yes
Ag4a O5a O2a . . 2_645 64.9(2) yes
Ag4a O5a O3b . . . 119.4(3) yes
Ag4a O5a O3a . . . 60.8(2) yes
Ag4a O5a O2b . . 2_545 126.2(3) yes
Ag4a O5a O4b . . . 165.7(4) yes
Ag4a O5a O6b . . . 107.6(3) yes
Ag4a O5a O7b . . . 124.4(3) yes
Fe1 O5a P2b . . . 125.7(5) yes
Fe1 O5a O3b . . . 47.5(2) yes
Fe1 O5a O3a . . . 47.5(2) yes
Fe1 O5a O2b . . 2_545 45.0(2) yes
Fe1 O5a O4b . . . 89.4(3) yes
Fe1 O5a O6b . . . 125.3(4) yes
Fe1 O5a O7b . . . 138.9(4) yes
P2b O5a O2a . . 2_645 160.0(5) yes
P2b O5a O3b . . . 82.4(4) yes
P2b O5a O3a . . . 128.5(5) yes
P2b O5a O2b . . 2_545 99.2(4) yes
O2a O5a O3b 2_645 . . 91.7(3) yes
O2a O5a O3a 2_645 . . 61.5(3) yes
O2a O5a O2b 2_645 . 2_545 61.3(3) yes
O2a O5a O4b 2_645 . . 125.2(4) yes
O2a O5a O6b 2_645 . . 162.9(4) yes
O2a O5a O7b 2_645 . . 135.9(4) yes
O3b O5a O3a . . . 58.9(3) yes
O3b O5a O2b . . 2_545 63.1(3) yes
O3b O5a O4b . . . 54.5(3) yes
O3b O5a O6b . . . 78.6(3) yes
O3b O5a O7b . . . 111.4(3) yes
O3a O5a O2b . . 2_545 92.5(3) yes
O3a O5a O4b . . . 113.0(4) yes
O3a O5a O6b . . . 101.4(3) yes
O3a O5a O7b . . . 162.4(4) yes
O2b O5a O4b 2_545 . . 64.8(3) yes
O2b O5a O6b 2_545 . . 124.0(4) yes
O2b O5a O7b 2_545 . . 95.5(3) yes
O4b O5a O6b . . . 59.7(3) yes
O4b O5a O7b . . . 57.4(3) yes
O6b O5a O7b . . . 61.2(3) yes
Ag1a O6a Ag2b 2_655 . 2_655 87.4(2) yes
Ag1a O6a Ag3a 2_655 . 2_655 103.9(3) yes
Ag1a O6a Ag4a 2_655 . 2_655 76.9(2) yes
Ag1a O6a P2a 2_655 . . 129.1(4) yes
Ag1a O6a O4a 2_655 . . 149.4(4) yes
Ag1a O6a O5b 2_655 . . 128.2(4) yes
Ag1a O6a O7a 2_655 . . 99.5(3) yes
Ag2b O6a Ag3a 2_655 . 2_655 150.0(3) yes
Ag2b O6a Ag4a 2_655 . 2_655 75.3(2) yes
Ag2b O6a P2a 2_655 . . 94.0(4) yes
Ag2b O6a O4a 2_655 . . 70.4(3) yes
Ag2b O6a O5b 2_655 . . 127.6(4) yes
Ag2b O6a O7a 2_655 . . 80.2(3) yes
Ag3a O6a Ag4a 2_655 . 2_655 80.3(2) yes
Ag3a O6a P2a 2_655 . . 99.6(4) yes
Ag3a O6a O4a 2_655 . . 105.8(3) yes
Ag3a O6a O5b 2_655 . . 66.0(3) yes
Ag3a O6a O7a 2_655 . . 123.8(3) yes
Ag4a O6a P2a 2_655 . . 152.1(5) yes
Ag4a O6a O4a 2_655 . . 115.5(3) yes
Ag4a O6a O5b 2_655 . . 141.2(4) yes
Ag4a O6a O7a 2_655 . . 155.4(4) yes
O4a O6a O5b . . . 60.2(3) yes
O4a O6a O7a . . . 57.1(3) yes
O5b O6a O7a . . . 59.4(3) yes
Ag1b O6b Ag2a 3_655 . 2_555 84.9(2) yes
Ag1b O6b Ag3b 3_655 . 2_555 110.2(3) yes
Ag1b O6b P2b 3_655 . . 131.5(4) yes
Ag1b O6b O4b 3_655 . . 148.2(4) yes
Ag1b O6b O5a 3_655 . . 131.9(4) yes
Ag1b O6b O7b 3_655 . . 101.2(3) yes
Ag2a O6b Ag3b 2_555 . 2_555 128.6(3) yes
Ag2a O6b P2b 2_555 . . 97.8(4) yes
Ag2a O6b O4b 2_555 . . 71.4(3) yes
Ag2a O6b O5a 2_555 . . 130.3(3) yes
Ag2a O6b O7b 2_555 . . 85.3(3) yes
Ag3b O6b P2b 2_555 . . 105.4(4) yes
Ag3b O6b O4b 2_555 . . 101.2(3) yes
Ag3b O6b O5a 2_555 . . 75.3(3) yes
Ag3b O6b O7b 2_555 . . 134.4(3) yes
O4b O6b O5a . . . 60.5(3) yes
O4b O6b O7b . . . 57.0(3) yes
O5a O6b O7b . . . 59.1(3) yes
Ag3b O7a Fe2a 1_655 . 2_655 117.3(3) yes
Ag3b O7a P2a 1_655 . . 100.1(4) yes
Ag3b O7a O4a 1_655 . . 60.1(2) yes
Ag3b O7a O5b 1_655 . . 115.7(3) yes
Ag3b O7a O6a 1_655 . . 109.1(3) yes
Ag3b O7a O8a 1_655 . 4_545 73.9(2) yes
Ag3b O7a O9a 1_655 . 2_655 152.9(3) yes
Ag3b O7a O13b 1_655 . 2_655 96.6(3) yes
Ag3b O7a O14a 1_655 . 2_655 123.8(3) yes
Fe2a O7a P2a 2_655 . . 132.8(5) yes
Fe2a O7a O4a 2_655 . . 158.3(4) yes
Fe2a O7a O5b 2_655 . . 126.9(4) yes
Fe2a O7a O6a 2_655 . . 104.4(4) yes
Fe2a O7a O8a 2_655 . 4_545 45.7(2) yes
Fe2a O7a O13b 2_655 . 2_655 46.0(2) yes
Fe2a O7a O14a 2_655 . 2_655 45.0(2) yes
P2a O7a O8a . . 4_545 164.3(5) yes
P2a O7a O9a . . 2_655 90.8(4) yes
P2a O7a O13b . . 2_655 105.3(4) yes
P2a O7a O14a . . 2_655 131.2(4) yes
O4a O7a O5b . . . 61.4(3) yes
O4a O7a O6a . . . 60.7(3) yes
O4a O7a O8a . . 4_545 133.1(4) yes
O4a O7a O9a . . 2_655 128.7(4) yes
O4a O7a O13b . . 2_655 112.3(4) yes
O4a O7a O14a . . 2_655 156.3(4) yes
O5b O7a O6a . . . 59.2(3) yes
O5b O7a O8a . . 4_545 161.1(4) yes
O5b O7a O9a . . 2_655 87.0(3) yes
O5b O7a O13b . . 2_655 128.9(4) yes
O5b O7a O14a . . 2_655 101.0(3) yes
O6a O7a O8a . . 4_545 135.4(4) yes
O6a O7a O9a . . 2_655 68.7(3) yes
O6a O7a O13b . . 2_655 73.6(3) yes
O6a O7a O14a . . 2_655 126.3(4) yes
O8a O7a O9a 4_545 . 2_655 89.0(3) yes
O8a O7a O13b 4_545 . 2_655 62.0(3) yes
O8a O7a O14a 4_545 . 2_655 61.3(3) yes
O9a O7a O13b 2_655 . 2_655 56.5(3) yes
O9a O7a O14a 2_655 . 2_655 60.4(3) yes
O13b O7a O14a 2_655 . 2_655 91.0(3) yes
Ag2b O7b Ag3a . . 1_455 120.5(3) yes
Ag2b O7b Fe2b . . 1_455 94.4(3) yes
Ag2b O7b P2b . . . 89.1(3) yes
Ag2b O7b O4b . . . 107.4(3) yes
Ag2b O7b O5a . . . 54.1(2) yes
Ag2b O7b O6b . . . 106.6(3) yes
Ag2b O7b O8b . . 1_455 107.5(3) yes
Ag2b O7b O9b . . 3_655 82.9(2) yes
Ag2b O7b O13a . . 1_465 136.5(3) yes
Ag2b O7b O14b . . . 51.4(2) yes
Ag3a O7b Fe2b 1_455 . 1_455 108.3(3) yes
Ag3a O7b P2b 1_455 . . 108.8(4) yes
Ag3a O7b O4b 1_455 . . 68.0(3) yes
Ag3a O7b O5a 1_455 . . 120.8(3) yes
Ag3a O7b O6b 1_455 . . 118.0(3) yes
Ag3a O7b O8b 1_455 . 1_455 63.3(2) yes
Ag3a O7b O9b 1_455 . 3_655 147.8(3) yes
Ag3a O7b O13a 1_455 . 1_465 92.9(3) yes
Ag3a O7b O14b 1_455 . . 114.5(3) yes
Fe2b O7b P2b 1_455 . . 134.2(5) yes
Fe2b O7b O4b 1_455 . . 156.6(4) yes
Fe2b O7b O5a 1_455 . . 130.1(4) yes
Fe2b O7b O6b 1_455 . . 105.5(4) yes
Fe2b O7b O8b 1_455 . 1_455 46.4(2) yes
Fe2b O7b O13a 1_455 . 1_465 45.7(2) yes
Fe2b O7b O14b 1_455 . . 45.5(2) yes
P2b O7b O8b . . 1_455 163.4(5) yes
P2b O7b O9b . . 3_655 92.0(4) yes
P2b O7b O13a . . 1_465 106.6(4) yes
P2b O7b O14b . . . 132.0(4) yes
O4b O7b O5a . . . 62.0(3) yes
O4b O7b O6b . . . 60.7(3) yes
O4b O7b O8b . . 1_455 129.7(4) yes
O4b O7b O9b . . 3_655 129.5(4) yes
O4b O7b O13a . . 1_465 110.9(4) yes
O4b O7b O14b . . . 157.8(4) yes
O5a O7b O6b . . . 59.7(3) yes
O5a O7b O8b . . 1_455 161.4(4) yes
O5a O7b O9b . . 3_655 90.4(3) yes
O5a O7b O13a . . 1_465 132.8(4) yes
O5a O7b O14b . . . 101.7(3) yes
O6b O7b O8b . . 1_455 136.9(4) yes
O6b O7b O9b . . 3_655 68.9(3) yes
O6b O7b O13a . . 1_465 76.0(3) yes
O6b O7b O14b . . . 126.3(4) yes
O8b O7b O9b 1_455 . 3_655 89.9(3) yes
O8b O7b O13a 1_455 . 1_465 61.1(3) yes
O8b O7b O14b 1_455 . . 62.5(3) yes
O9b O7b O13a 3_655 . 1_465 56.9(3) yes
O9b O7b O14b 3_655 . . 60.9(3) yes
O13a O7b O14b 1_465 . . 91.2(3) yes
Ag1a O8b Ag3a . . . 92.9(2) yes
Ag1a O8b Fe2b . . . 126.5(3) yes
Ag1a O8b P3a . . . 86.9(3) yes
Ag1a O8b O7b . . 1_655 128.7(3) yes
Ag1a O8b O9a . . . 53.2(2) yes
Ag1a O8b O10b . . . 111.5(3) yes
Ag1a O8b O11a . . 3_655 94.3(3) yes
Ag1a O8b O12a . . 3_655 103.4(3) yes
Ag1a O8b O13a . . 1_565 84.0(3) yes
Ag1a O8b O14b . . 1_655 161.5(3) yes
Ag3a O8b Fe2b . . . 97.6(3) yes
Ag3a O8b P3a . . . 121.2(4) yes
Ag3a O8b O7b . . 1_655 53.1(2) yes
Ag3a O8b O9a . . . 110.2(3) yes
Ag3a O8b O10b . . . 98.1(3) yes
Ag3a O8b O11a . . 3_655 157.9(4) yes
Ag3a O8b O12a . . 3_655 141.4(3) yes
Ag3a O8b O13a . . 1_565 86.2(3) yes
Ag3a O8b O14b . . 1_655 103.7(3) yes
Fe2b O8b P3a . . . 128.4(5) yes
Fe2b O8b O7b . . 1_655 45.7(2) yes
Fe2b O8b O9a . . . 152.2(4) yes
Fe2b O8b O10b . . . 118.6(4) yes
Fe2b O8b O11a . . 3_655 94.8(3) yes
Fe2b O8b O13a . . 1_565 45.0(2) yes
P3a O8b O7b . . 1_655 141.5(4) yes
P3a O8b O12a . . 3_655 94.7(4) yes
P3a O8b O13a . . 1_565 151.5(4) yes
P3a O8b O14b . . 1_655 91.3(4) yes
O7b O8b O9a 1_655 . . 161.1(4) yes
O7b O8b O10b 1_655 . . 110.5(3) yes
O7b O8b O11a 1_655 . 3_655 132.3(4) yes
O7b O8b O12a 1_655 . 3_655 90.5(3) yes
O7b O8b O13a 1_655 . 1_565 59.8(3) yes
O7b O8b O14b 1_655 . 1_655 59.6(3) yes
O9a O8b O10b . . . 59.6(3) yes
O9a O8b O11a . . 3_655 59.3(3) yes
O9a O8b O12a . . 3_655 107.6(3) yes
O9a O8b O13a . . 1_565 133.6(4) yes
O9a O8b O14b . . 1_655 125.5(4) yes
O10b O8b O11a . . 3_655 59.9(3) yes
O10b O8b O12a . . 3_655 107.7(4) yes
O10b O8b O13a . . 1_565 163.6(4) yes
O10b O8b O14b . . 1_655 74.7(3) yes
O11a O8b O12a 3_655 . 3_655 56.1(3) yes
O11a O8b O13a 3_655 . 1_565 115.3(4) yes
O11a O8b O14b 3_655 . 1_655 73.3(3) yes
O12a O8b O13a 3_655 . 1_565 61.5(3) yes
O12a O8b O14b 3_655 . 1_655 58.4(3) yes
O13a O8b O14b 1_565 . 1_655 88.9(3) yes
Ag1b O8a Fe2a . . 3_645 126.9(3) yes
Ag1b O8a P3b . . . 89.0(3) yes
Ag1b O8a O7a . . 4_544 122.3(3) yes
Ag1b O8a O9b . . . 55.4(2) yes
Ag1b O8a O10a . . . 112.6(3) yes
Ag1b O8a O11b . . . 98.6(3) yes
Ag1b O8a O12b . . . 107.6(3) yes
Ag1b O8a O13b . . 3_645 83.3(3) yes
Ag1b O8a O14a . . 3_645 167.3(3) yes
Fe2a O8a P3b 3_645 . . 130.3(5) yes
Fe2a O8a O7a 3_645 . 4_544 45.3(2) yes
Fe2a O8a O9b 3_645 . . 154.5(4) yes
Fe2a O8a O10a 3_645 . . 119.3(4) yes
Fe2a O8a O11b 3_645 . . 97.2(3) yes
Fe2a O8a O12b 3_645 . . 46.3(2) yes
P3b O8a O7a . . 4_544 144.3(4) yes
P3b O8a O12b . . . 94.7(4) yes
P3b O8a O13b . . 3_645 150.6(4) yes
P3b O8a O14a . . 3_645 93.0(4) yes
O7a O8a O9b 4_544 . . 159.8(4) yes
O7a O8a O10a 4_544 . . 111.7(3) yes
O7a O8a O11b 4_544 . . 135.4(4) yes
O7a O8a O12b 4_544 . . 91.6(3) yes
O7a O8a O13b 4_544 . 3_645 59.1(3) yes
O7a O8a O14a 4_544 . 3_645 60.5(3) yes
O9b O8a O10a . . . 59.8(3) yes
O9b O8a O11b . . . 59.1(3) yes
O9b O8a O12b . . . 108.3(3) yes
O9b O8a O13b . . 3_645 133.5(4) yes
O9b O8a O14a . . 3_645 126.9(4) yes
O10a O8a O11b . . . 60.2(3) yes
O10a O8a O12b . . . 108.0(3) yes
O10a O8a O13b . . 3_645 163.7(4) yes
O10a O8a O14a . . 3_645 74.7(3) yes
O11b O8a O12b . . . 56.8(3) yes
O11b O8a O13b . . 3_645 115.4(4) yes
O11b O8a O14a . . 3_645 75.7(3) yes
O12b O8a O13b . . 3_645 61.3(3) yes
O12b O8a O14a . . 3_645 59.8(3) yes
O13b O8a O14a 3_645 . 3_645 89.0(3) yes
Ag1a O9a Ag1a . . 3_655 90.5(2) yes
Ag1a O9a Fe2a . . . 108.7(3) yes
Ag1a O9a P3a . . . 101.3(4) yes
Ag1a O9a O7a . . 2_645 96.0(3) yes
Ag1a O9a O8b . . . 67.8(3) yes
Ag1a O9a O10b . . . 126.6(4) yes
Ag1a O9a O11a . . 3_655 104.5(3) yes
Ag1a O9a O12b . . 3_645 111.2(3) yes
Ag1a O9a O13b . . . 61.5(2) yes
Ag1a O9a O14a . . . 151.4(4) yes
Ag1a O9a Ag1a 3_655 . . 90.5(2) yes
Ag1a O9a Fe2a 3_655 . . 91.6(3) yes
Ag1a O9a P3a 3_655 . . 109.4(4) yes
Ag1a O9a O7a 3_655 . 2_645 133.5(3) yes
Ag1a O9a O8b 3_655 . . 116.0(3) yes
Ag1a O9a O10b 3_655 . . 123.3(3) yes
Ag1a O9a O11a 3_655 . 3_655 70.6(2) yes
Ag1a O9a O12b 3_655 . 3_645 47.19(19) yes
Ag1a O9a O13b 3_655 . . 84.4(3) yes
Ag1a O9a O14a 3_655 . . 97.6(3) yes
Fe2a O9a P3a . . . 143.1(5) yes
Fe2a O9a O8b . . . 151.8(4) yes
Fe2a O9a O10b . . . 110.0(4) yes
Fe2a O9a O11a . . 3_655 142.3(4) yes
Fe2a O9a O12b . . 3_645 45.3(2) yes
Fe2a O9a O13b . . . 47.9(2) yes
P3a O9a O7a . . 2_645 114.1(4) yes
P3a O9a O12b . . 3_645 138.3(5) yes
P3a O9a O13b . . . 158.8(5) yes
P3a O9a O14a . . . 101.6(4) yes
O7a O9a O8b 2_645 . . 108.9(3) yes
O7a O9a O10b 2_645 . . 88.3(3) yes
O7a O9a O11a 2_645 . 3_655 148.6(4) yes
O7a O9a O12b 2_645 . 3_645 88.2(3) yes
O7a O9a O13b 2_645 . . 59.6(3) yes
O7a O9a O14a 2_645 . . 58.9(3) yes
O8b O9a O10b . . . 60.6(3) yes
O8b O9a O11a . . 3_655 59.7(3) yes
O8b O9a O12b . . 3_645 162.8(4) yes
O8b O9a O13b . . . 125.2(4) yes
O8b O9a O14a . . . 130.1(4) yes
O10b O9a O11a . . 3_655 60.4(3) yes
O10b O9a O12b . . 3_645 122.2(4) yes
O10b O9a O13b . . . 147.9(4) yes
O10b O9a O14a . . . 70.3(3) yes
O11a O9a O12b 3_655 . 3_645 105.6(3) yes
O11a O9a O13b 3_655 . . 151.7(4) yes
O11a O9a O14a 3_655 . . 104.0(3) yes
O12b O9a O13b 3_645 . . 62.8(3) yes
O12b O9a O14a 3_645 . . 59.0(3) yes
O13b O9a O14a . . . 92.0(3) yes
Ag1b O9b Fe2b . . 3_755 110.3(3) yes
Ag1b O9b P3b . . . 98.6(4) yes
Ag1b O9b O7b . . 3_655 94.3(3) yes
Ag1b O9b O8a . . . 65.0(3) yes
Ag1b O9b O10a . . . 122.0(3) yes
Ag1b O9b O11b . . . 106.2(3) yes
Ag1b O9b O12a . . 1_655 116.7(3) yes
Ag1b O9b O13a . . 3_745 64.6(2) yes
Ag1b O9b O14b . . 3_655 151.0(3) yes
Fe2b O9b P3b 3_755 . . 142.3(5) yes
Fe2b O9b O8a 3_755 . . 151.4(4) yes
Fe2b O9b O10a 3_755 . . 108.5(3) yes
Fe2b O9b O11b 3_755 . . 140.9(4) yes
Fe2b O9b O13a 3_755 . 3_745 47.2(2) yes
P3b O9b O7b . . 3_655 113.3(4) yes
P3b O9b O12a . . 1_655 137.7(4) yes
P3b O9b O13a . . 3_745 159.4(5) yes
P3b O9b O14b . . 3_655 100.9(4) yes
O7b O9b O8a 3_655 . . 108.4(3) yes
O7b O9b O10a 3_655 . . 86.1(3) yes
O7b O9b O11b 3_655 . . 146.5(4) yes
O7b O9b O12a 3_655 . 1_655 87.8(3) yes
O7b O9b O13a 3_655 . 3_745 59.4(3) yes
O7b O9b O14b 3_655 . 3_655 58.2(3) yes
O8a O9b O10a . . . 60.2(3) yes
O8a O9b O11b . . . 60.0(3) yes
O8a O9b O12a . . 1_655 163.7(4) yes
O8a O9b O13a . . 3_745 126.6(4) yes
O8a O9b O14b . . 3_655 128.8(3) yes
O10a O9b O11b . . . 60.6(3) yes
O10a O9b O12a . . 1_655 121.3(4) yes
O10a O9b O13a . . 3_745 145.6(4) yes
O10a O9b O14b . . 3_655 69.3(3) yes
O11b O9b O12a . . 1_655 105.4(3) yes
O11b O9b O13a . . 3_745 153.8(4) yes
O11b O9b O14b . . 3_655 102.4(3) yes
O12a O9b O13a 1_655 . 3_745 62.9(3) yes
O12a O9b O14b 1_655 . 3_655 58.4(3) yes
O13a O9b O14b 3_745 . 3_655 91.1(3) yes
Ag1b O10b Ag2a 3_745 . 2_645 96.1(3) yes
Ag1b O10b P3a 3_745 . . 123.4(4) yes
Ag1b O10b O8b 3_745 . . 126.7(4) yes
Ag1b O10b O9a 3_745 . . 135.9(4) yes
Ag1b O10b O11a 3_745 . 3_655 86.2(3) yes
Ag2a O10b P3a 2_645 . . 136.5(5) yes
Ag2a O10b O8b 2_645 . . 132.7(4) yes
Ag2a O10b O9a 2_645 . . 105.0(3) yes
Ag2a O10b O11a 2_645 . 3_655 155.2(4) yes
O8b O10b O9a . . . 59.8(3) yes
O8b O10b O11a . . 3_655 59.0(3) yes
O9a O10b O11a . . 3_655 59.1(3) yes
Ag1a O10a Ag2b 3_655 . 3_655 97.2(3) yes
Ag1a O10a Ag4a 3_655 . 3_655 90.4(3) yes
Ag1a O10a P3b 3_655 . . 121.1(4) yes
Ag1a O10a O8a 3_655 . . 127.2(4) yes
Ag1a O10a O9b 3_655 . . 132.4(3) yes
Ag1a O10a O11b 3_655 . . 84.0(3) yes
Ag2b O10a Ag4a 3_655 . 3_655 84.8(2) yes
Ag2b O10a P3b 3_655 . . 132.9(4) yes
Ag2b O10a O8a 3_655 . . 134.3(3) yes
Ag2b O10a O9b 3_655 . . 100.2(3) yes
Ag2b O10a O11b 3_655 . . 148.1(4) yes
Ag4a O10a P3b 3_655 . . 118.2(4) yes
Ag4a O10a O8a 3_655 . . 84.5(3) yes
Ag4a O10a O9b 3_655 . . 134.9(4) yes
Ag4a O10a O11b 3_655 . . 127.1(4) yes
O8a O10a O9b . . . 60.0(3) yes
O8a O10a O11b . . . 59.4(3) yes
O9b O10a O11b . . . 58.9(3) yes
P3a O11a P4a 3_655 . . 134.3(5) yes
P3a O11a O11b 3_655 . 3_655 87.4(3) yes
P3a O11a O12a 3_655 . . 104.6(4) yes
P3a O11a O12a 3_655 . 3_555 111.8(4) yes
P3a O11a O13b 3_655 . . 120.4(4) yes
P3a O11a O14b 3_655 . . 164.5(5) yes
P4a O11a O8b . . 3_655 99.5(4) yes
P4a O11a O9a . . 3_655 127.4(4) yes
P4a O11a O10b . . 3_655 154.2(5) yes
P4a O11a O11b . . 3_655 133.5(4) yes
P4a O11a O12a . . 3_555 87.4(3) yes
O8b O11a O9a 3_655 . 3_655 61.0(3) yes
O8b O11a O10b 3_655 . 3_655 61.1(3) yes
O8b O11a O11b 3_655 . 3_655 123.7(4) yes
O8b O11a O12a 3_655 . . 68.3(3) yes
O8b O11a O12a 3_655 . 3_555 106.5(3) yes
O8b O11a O13b 3_655 . . 99.2(4) yes
O8b O11a O14b 3_655 . . 129.3(4) yes
O9a O11a O10b 3_655 . 3_655 60.5(3) yes
O9a O11a O11b 3_655 . 3_655 70.6(3) yes
O9a O11a O12a 3_655 . . 119.2(4) yes
O9a O11a O12a 3_655 . 3_555 143.1(4) yes
O9a O11a O13b 3_655 . . 96.7(3) yes
O9a O11a O14b 3_655 . . 154.1(4) yes
O10b O11a O11b 3_655 . 3_655 71.4(3) yes
O10b O11a O12a 3_655 . . 118.9(4) yes
O10b O11a O12a 3_655 . 3_555 82.8(3) yes
O10b O11a O13b 3_655 . . 154.6(4) yes
O10b O11a O14b 3_655 . . 144.5(4) yes
O11b O11a O12a 3_655 . . 168.0(4) yes
O11b O11a O12a 3_655 . 3_555 95.1(3) yes
O11b O11a O13b 3_655 . . 113.7(3) yes
O11b O11a O14b 3_655 . . 106.8(3) yes
O12a O11a O12a . . 3_555 80.7(3) yes
O12a O11a O13b . . . 60.2(3) yes
O12a O11a O14b . . . 61.3(3) yes
O12a O11a O12a 3_555 . . 80.7(3) yes
O12a O11a O13b 3_555 . . 120.1(3) yes
O12a O11a O14b 3_555 . . 61.8(3) yes
O13b O11a O14b . . . 60.0(3) yes
P3b O11b P4b . . . 133.1(5) yes
P3b O11b O11a . . 3_655 88.4(4) yes
P3b O11b O12b . . . 102.9(4) yes
P3b O11b O12b . . 3_645 110.8(4) yes
P3b O11b O13a . . . 120.3(4) yes
P3b O11b O14a . . . 162.8(5) yes
P4b O11b O8a . . . 98.8(4) yes
P4b O11b O9b . . . 128.3(4) yes
P4b O11b O10a . . . 152.1(5) yes
P4b O11b O11a . . 3_655 134.6(4) yes
P4b O11b O12b . . 3_645 86.5(3) yes
O8a O11b O9b . . . 60.8(3) yes
O8a O11b O10a . . . 60.4(3) yes
O8a O11b O11a . . 3_655 124.1(4) yes
O8a O11b O12b . . . 67.2(3) yes
O8a O11b O12b . . 3_645 104.4(3) yes
O8a O11b O13a . . . 99.2(4) yes
O8a O11b O14a . . . 128.2(4) yes
O9b O11b O10a . . . 60.5(3) yes
O9b O11b O11a . . 3_655 71.4(3) yes
O9b O11b O12b . . . 118.6(4) yes
O9b O11b O12b . . 3_645 142.1(4) yes
O9b O11b O13a . . . 97.9(4) yes
O9b O11b O14a . . . 155.5(4) yes
O10a O11b O11a . . 3_655 71.9(3) yes
O10a O11b O12b . . . 116.9(4) yes
O10a O11b O12b . . 3_645 81.8(3) yes
O10a O11b O13a . . . 155.0(4) yes
O10a O11b O14a . . . 143.5(4) yes
O11a O11b O12b 3_655 . . 168.7(4) yes
O11a O11b O12b 3_655 . 3_645 95.5(3) yes
O11a O11b O13a 3_655 . . 115.3(4) yes
O11a O11b O14a 3_655 . . 107.4(4) yes
O12b O11b O12b . . 3_645 79.5(3) yes
O12b O11b O13a . . . 60.1(3) yes
O12b O11b O14a . . . 61.4(3) yes
O12b O11b O12b 3_645 . . 79.5(3) yes
O12b O11b O13a 3_645 . . 119.5(4) yes
O12b O11b O14a 3_645 . . 61.8(3) yes
O13a O11b O14a . . . 59.8(3) yes
Ag1b O12a Fe2b 3_645 . 3_655 118.8(3) yes
Ag1b O12a P4a 3_645 . . 109.1(4) yes
Ag1b O12a O8b 3_645 . 3_655 158.7(4) yes
Ag1b O12a O9b 3_645 . 1_455 74.1(2) yes
Ag1b O12a O11a 3_645 . . 144.7(4) yes
Ag1b O12a O11a 3_645 . 3_555 75.0(2) yes
Ag1b O12a O13b 3_645 . . 97.2(3) yes
Ag1b O12a O13a 3_645 . 3_645 99.1(3) yes
Ag1b O12a O14b 3_645 . . 87.2(3) yes
Ag1b O12a O14b 3_645 . 3_555 120.4(3) yes
Fe2b O12a P4a 3_655 . . 131.9(5) yes
Fe2b O12a O8b 3_655 . 3_655 45.7(2) yes
Fe2b O12a O9b 3_655 . 1_455 45.7(2) yes
Fe2b O12a O11a 3_655 . . 95.1(3) yes
Fe2b O12a O11a 3_655 . 3_555 86.8(3) yes
Fe2b O12a O13b 3_655 . . 134.6(4) yes
Fe2b O12a O14b 3_655 . . 141.7(4) yes
Fe2b O12a O14b 3_655 . 3_555 46.4(2) yes
P4a O12a O8b . . 3_655 88.7(4) yes
P4a O12a O9b . . 1_455 166.3(5) yes
P4a O12a O11a . . 3_555 102.6(4) yes
P4a O12a O13a . . 3_645 133.2(4) yes
P4a O12a O14b . . 3_555 105.6(4) yes
O8b O12a O9b 3_655 . 1_455 91.4(3) yes
O8b O12a O11a 3_655 . . 55.6(3) yes
O8b O12a O11a 3_655 . 3_555 113.4(3) yes
O8b O12a O13b 3_655 . . 91.3(3) yes
O8b O12a O13a 3_655 . 3_645 59.7(3) yes
O8b O12a O14b 3_655 . . 113.8(4) yes
O8b O12a O14b 3_655 . 3_555 62.7(3) yes
O9b O12a O11a 1_455 . . 135.8(4) yes
O9b O12a O11a 1_455 . 3_555 64.9(3) yes
O9b O12a O13b 1_455 . . 159.7(4) yes
O9b O12a O13a 1_455 . 3_645 57.1(3) yes
O9b O12a O14b 1_455 . . 136.6(4) yes
O9b O12a O14b 1_455 . 3_555 62.6(3) yes
O11a O12a O11a . . 3_555 99.3(3) yes
O11a O12a O13b . . . 60.1(3) yes
O11a O12a O13a . . 3_645 113.0(3) yes
O11a O12a O14b . . . 58.4(3) yes
O11a O12a O14b . . 3_555 75.3(3) yes
O11a O12a O11a 3_555 . . 99.3(3) yes
O11a O12a O13b 3_555 . . 131.4(4) yes
O11a O12a O13a 3_555 . 3_645 120.7(3) yes
O11a O12a O14b 3_555 . . 72.6(3) yes
O11a O12a O14b 3_555 . 3_555 50.9(2) yes
O13b O12a O13a . . 3_645 107.9(3) yes
O13b O12a O14b . . . 59.0(3) yes
O13b O12a O14b . . 3_555 135.4(4) yes
O13a O12a O14b 3_645 . . 166.3(4) yes
O13a O12a O14b 3_645 . 3_555 90.2(3) yes
O14b O12a O14b . . 3_555 97.1(3) yes
O14b O12a O14b 3_555 . . 97.1(3) yes
Ag1a O12b Fe2a 1_545 . 3_645 113.8(3) yes
Ag1a O12b P4b 1_545 . . 112.8(4) yes
Ag1a O12b O8a 1_545 . . 154.6(4) yes
Ag1a O12b O9a 1_545 . 3_645 69.9(2) yes
Ag1a O12b O11b 1_545 . . 148.8(4) yes
Ag1a O12b O11b 1_545 . 3_645 74.5(2) yes
Ag1a O12b O13b 1_545 . 3_645 93.8(3) yes
Ag1a O12b O13a 1_545 . . 100.3(3) yes
Ag1a O12b O14a 1_545 . . 90.8(3) yes
Ag1a O12b O14a 1_545 . 3_645 118.3(3) yes
Fe2a O12b P4b 3_645 . . 133.4(5) yes
Fe2a O12b O8a 3_645 . . 45.9(2) yes
Fe2a O12b O9a 3_645 . 3_645 45.1(2) yes
Fe2a O12b O11b 3_645 . . 96.3(3) yes
Fe2a O12b O11b 3_645 . 3_645 86.1(3) yes
Fe2a O12b O13a 3_645 . . 135.2(4) yes
Fe2a O12b O14a 3_645 . . 142.9(4) yes
Fe2a O12b O14a 3_645 . 3_645 45.8(2) yes
P4b O12b O8a . . . 89.7(4) yes
P4b O12b O9a . . 3_645 166.5(5) yes
P4b O12b O11b . . 3_645 103.5(4) yes
P4b O12b O13b . . 3_645 134.4(4) yes
P4b O12b O14a . . 3_645 107.0(4) yes
O8a O12b O9a . . 3_645 91.0(3) yes
O8a O12b O11b . . . 56.1(3) yes
O8a O12b O11b . . 3_645 112.9(3) yes
O8a O12b O13b . . 3_645 61.0(3) yes
O8a O12b O13a . . . 92.0(3) yes
O8a O12b O14a . . . 114.6(4) yes
O8a O12b O14a . . 3_645 61.9(3) yes
O9a O12b O11b 3_645 . . 136.3(4) yes
O9a O12b O11b 3_645 . 3_645 63.9(3) yes
O9a O12b O13b 3_645 . 3_645 56.5(3) yes
O9a O12b O13a 3_645 . . 159.6(4) yes
O9a O12b O14a 3_645 . . 136.5(4) yes
O9a O12b O14a 3_645 . 3_645 61.8(3) yes
O11b O12b O11b . . 3_645 100.5(3) yes
O11b O12b O13b . . 3_645 114.5(3) yes
O11b O12b O13a . . . 59.7(3) yes
O11b O12b O14a . . . 58.8(3) yes
O11b O12b O14a . . 3_645 76.5(3) yes
O11b O12b O11b 3_645 . . 100.5(3) yes
O11b O12b O13b 3_645 . 3_645 119.4(3) yes
O11b O12b O13a 3_645 . . 132.3(4) yes
O11b O12b O14a 3_645 . . 73.7(3) yes
O11b O12b O14a 3_645 . 3_645 51.2(2) yes
O13b O12b O13a 3_645 . . 108.2(3) yes
O13b O12b O14a 3_645 . . 166.8(4) yes
O13b O12b O14a 3_645 . 3_645 90.0(3) yes
O13a O12b O14a . . . 58.8(3) yes
O13a O12b O14a . . 3_645 136.2(4) yes
O14a O12b O14a . . 3_645 98.7(3) yes
O14a O12b O14a 3_645 . . 98.7(3) yes
Ag1a O13b Ag2b . . . 84.8(2) yes
Ag1a O13b Fe2a . . . 99.7(3) yes
Ag1a O13b P4a . . . 110.7(4) yes
Ag1a O13b O7a . . 2_645 93.4(3) yes
Ag1a O13b O8a . . 3_645 143.3(3) yes
Ag1a O13b O9a . . . 52.8(2) yes
Ag1a O13b O11a . . . 76.8(3) yes
Ag1a O13b O12a . . . 134.7(4) yes
Ag1a O13b O12b . . 3_645 102.6(3) yes
Ag1a O13b O14b . . . 108.1(3) yes
Ag2b O13b Fe2a . . . 119.8(3) yes
Ag2b O13b P4a . . . 90.7(3) yes
Ag2b O13b O7a . . 2_645 74.8(2) yes
Ag2b O13b O8a . . 3_645 107.5(3) yes
Ag2b O13b O9a . . . 115.4(3) yes
Ag2b O13b O11a . . . 101.0(3) yes
Ag2b O13b O12a . . . 113.7(3) yes
Ag2b O13b O12b . . 3_645 162.9(3) yes
Ag2b O13b O14b . . . 56.4(2) yes
Fe2a O13b P4a . . . 138.8(5) yes
Fe2a O13b O7a . . 2_645 45.2(2) yes
Fe2a O13b O9a . . . 47.5(2) yes
Fe2a O13b O11a . . . 138.7(4) yes
Fe2a O13b O12a . . . 104.6(4) yes
Fe2a O13b O14b . . . 151.0(4) yes
P4a O13b O7a . . 2_645 150.7(5) yes
P4a O13b O8a . . 3_645 103.7(4) yes
P4a O13b O9a . . . 144.5(5) yes
P4a O13b O12b . . 3_645 100.7(4) yes
O7a O13b O8a 2_645 . 3_645 58.9(3) yes
O7a O13b O9a 2_645 . . 63.9(3) yes
O7a O13b O11a 2_645 . . 169.7(4) yes
O7a O13b O12a 2_645 . . 130.5(4) yes
O7a O13b O12b 2_645 . 3_645 89.3(3) yes
O7a O13b O14b 2_645 . . 123.1(4) yes
O8a O13b O9a 3_645 . . 91.5(3) yes
O8a O13b O11a 3_645 . . 131.2(4) yes
O8a O13b O12a 3_645 . . 72.7(3) yes
O8a O13b O12b 3_645 . 3_645 57.7(3) yes
O8a O13b O14b 3_645 . . 107.4(3) yes
O9a O13b O11a . . . 111.0(4) yes
O9a O13b O12a . . . 130.9(4) yes
O9a O13b O12b . . 3_645 60.7(3) yes
O9a O13b O14b . . . 160.9(4) yes
O11a O13b O12a . . . 59.7(3) yes
O11a O13b O12b . . 3_645 95.7(3) yes
O11a O13b O14b . . . 58.8(3) yes
O12a O13b O12b . . 3_645 72.0(3) yes
O12a O13b O14b . . . 60.8(3) yes
O12b O13b O14b 3_645 . . 132.6(4) yes
Ag1b O13a Ag2a 3_745 . 2_645 74.2(2) yes
Ag1b O13a Fe2b 3_745 . 1_545 98.2(3) yes
Ag1b O13a P4b 3_745 . . 111.2(4) yes
Ag1b O13a O7b 3_745 . 1_645 89.6(3) yes
Ag1b O13a O8b 3_745 . 1_545 142.3(3) yes
Ag1b O13a O9b 3_745 . 3_745 52.0(2) yes
Ag1b O13a O11b 3_745 . . 77.1(3) yes
Ag1b O13a O12a 3_745 . 3_645 103.9(3) yes
Ag1b O13a O12b 3_745 . . 136.0(4) yes
Ag1b O13a O14a 3_745 . . 107.0(3) yes
Ag2a O13a Fe2b 2_645 . 1_545 120.4(3) yes
Ag2a O13a P4b 2_645 . . 94.9(4) yes
Ag2a O13a O7b 2_645 . 1_645 75.3(2) yes
Ag2a O13a O8b 2_645 . 1_545 112.6(3) yes
Ag2a O13a O9b 2_645 . 3_745 109.3(3) yes
Ag2a O13a O11b 2_645 . . 100.3(3) yes
Ag2a O13a O12a 2_645 . 3_645 163.7(3) yes
Ag2a O13a O12b 2_645 . . 121.0(3) yes
Ag2a O13a O14a 2_645 . . 61.1(2) yes
Fe2b O13a P4b 1_545 . . 139.3(5) yes
Fe2b O13a O7b 1_545 . 1_645 45.3(2) yes
Fe2b O13a O8b 1_545 . 1_545 45.2(2) yes
Fe2b O13a O9b 1_545 . 3_745 47.5(2) yes
Fe2b O13a O11b 1_545 . . 136.4(4) yes
Fe2b O13a O12b 1_545 . . 105.2(4) yes
Fe2b O13a O14a 1_545 . . 153.5(4) yes
P4b O13a O7b . . 1_645 154.0(5) yes
P4b O13a O8b . . 1_545 105.3(4) yes
P4b O13a O9b . . 3_745 141.6(5) yes
P4b O13a O12a . . 3_645 100.8(4) yes
O7b O13a O8b 1_645 . 1_545 59.1(3) yes
O7b O13a O9b 1_645 . 3_745 63.7(3) yes
O7b O13a O11b 1_645 . . 166.7(4) yes
O7b O13a O12a 1_645 . 3_645 88.5(3) yes
O7b O13a O12b 1_645 . . 132.9(4) yes
O7b O13a O14a 1_645 . . 125.4(4) yes
O8b O13a O9b 1_545 . 3_745 92.7(3) yes
O8b O13a O11b 1_545 . . 133.2(4) yes
O8b O13a O12a 1_545 . 3_645 58.8(3) yes
O8b O13a O12b 1_545 . . 74.3(3) yes
O8b O13a O14a 1_545 . . 108.4(4) yes
O9b O13a O11b 3_745 . . 107.2(4) yes
O9b O13a O12a 3_745 . 3_645 60.0(3) yes
O9b O13a O12b 3_745 . . 129.4(4) yes
O9b O13a O14a 3_745 . . 158.8(4) yes
O11b O13a O12a . . 3_645 95.0(3) yes
O11b O13a O12b . . . 60.2(3) yes
O11b O13a O14a . . . 59.8(3) yes
O12a O13a O12b 3_645 . . 72.0(3) yes
O12a O13a O14a 3_645 . . 133.2(4) yes
O12b O13a O14a . . . 61.4(3) yes
Ag2b O14b Fe2b . . 1_455 108.9(3) yes
Ag2b O14b P4a . . . 102.6(4) yes
Ag2b O14b O7b . . . 67.4(2) yes
Ag2b O14b O8b . . 1_455 117.2(3) yes
Ag2b O14b O9b . . 3_655 91.5(3) yes
Ag2b O14b O11a . . . 111.6(3) yes
Ag2b O14b O12a . . . 124.2(3) yes
Ag2b O14b O12a . . 3_555 149.5(4) yes
Ag2b O14b O13b . . . 68.4(3) yes
Fe2b O14b P4a 1_455 . . 135.7(5) yes
Fe2b O14b O11a 1_455 . . 99.8(3) yes
Fe2b O14b O12a 1_455 . . 126.8(4) yes
Fe2b O14b O12a 1_455 . 3_555 45.2(2) yes
Fe2b O14b O13b 1_455 . . 155.1(4) yes
P4a O14b O7b . . . 162.6(5) yes
P4a O14b O8b . . 1_455 137.5(4) yes
P4a O14b O9b . . 3_655 106.8(4) yes
P4a O14b O12a . . 3_555 93.8(4) yes
O7b O14b O8b . . 1_455 57.8(3) yes
O7b O14b O9b . . 3_655 60.9(3) yes
O7b O14b O11a . . . 130.0(4) yes
O7b O14b O12a . . . 163.3(4) yes
O7b O14b O12a . . 3_555 89.8(3) yes
O7b O14b O13b . . . 134.7(4) yes
O8b O14b O9b 1_455 . 3_655 87.3(3) yes
O8b O14b O11a 1_455 . . 126.0(4) yes
O8b O14b O12a 1_455 . . 105.7(3) yes
O8b O14b O12a 1_455 . 3_555 59.0(3) yes
O8b O14b O13b 1_455 . . 160.6(4) yes
O9b O14b O11a 3_655 . . 69.3(3) yes
O9b O14b O12a 3_655 . . 125.7(4) yes
O9b O14b O12a 3_655 . 3_555 59.0(3) yes
O9b O14b O13b 3_655 . . 111.6(4) yes
O11a O14b O12a . . . 60.3(3) yes
O11a O14b O12a . . 3_555 67.3(3) yes
O11a O14b O13b . . . 61.2(3) yes
O12a O14b O12a . . 3_555 82.9(3) yes
O12a O14b O13b . . . 60.2(3) yes
O12a O14b O12a 3_555 . . 82.9(3) yes
O12a O14b O13b 3_555 . . 126.5(4) yes
Ag2a O14a Ag4a 2_645 . 1_545 75.99(18) yes
Ag2a O14a Fe2a 2_645 . . 108.2(3) yes
Ag2a O14a P4b 2_645 . . 100.0(3) yes
Ag2a O14a O7a 2_645 . 2_645 69.7(2) yes
Ag2a O14a O8a 2_645 . 3_645 123.0(3) yes
Ag2a O14a O9a 2_645 . . 86.3(2) yes
Ag2a O14a O11b 2_645 . . 104.6(3) yes
Ag2a O14a O12b 2_645 . . 125.0(3) yes
Ag2a O14a O12b 2_645 . 3_645 145.4(3) yes
Ag2a O14a O13a 2_645 . . 66.9(2) yes
Ag4a O14a Fe2a 1_545 . . 101.0(3) yes
Ag4a O14a P4b 1_545 . . 120.5(4) yes
Ag4a O14a O7a 1_545 . 2_645 71.7(2) yes
Ag4a O14a O8a 1_545 . 3_645 67.6(2) yes
Ag4a O14a O9a 1_545 . . 132.4(3) yes
Ag4a O14a O11b 1_545 . . 158.6(4) yes
Ag4a O14a O12b 1_545 . . 101.8(3) yes
Ag4a O14a O12b 1_545 . 3_645 124.4(3) yes
Ag4a O14a O13a 1_545 . . 101.8(3) yes
Fe2a O14a P4b . . . 134.4(4) yes
Fe2a O14a O11b . . . 99.1(3) yes
Fe2a O14a O12b . . . 125.6(4) yes
Fe2a O14a O12b . . 3_645 45.4(2) yes
Fe2a O14a O13a . . . 154.5(4) yes
P4b O14a O7a . . 2_645 162.6(5) yes
P4b O14a O8a . . 3_645 135.9(4) yes
P4b O14a O9a . . . 105.8(4) yes
P4b O14a O12b . . 3_645 92.4(4) yes
O7a O14a O8a 2_645 . 3_645 58.2(2) yes
O7a O14a O9a 2_645 . . 60.7(3) yes
O7a O14a O11b 2_645 . . 129.0(4) yes
O7a O14a O12b 2_645 . . 162.9(4) yes
O7a O14a O12b 2_645 . 3_645 89.4(3) yes
O7a O14a O13a 2_645 . . 136.4(4) yes
O8a O14a O9a 3_645 . . 87.5(3) yes
O8a O14a O11b 3_645 . . 125.0(3) yes
O8a O14a O12b 3_645 . . 104.7(3) yes
O8a O14a O12b 3_645 . 3_645 58.3(2) yes
O8a O14a O13a 3_645 . . 160.2(4) yes
O9a O14a O11b . . . 68.5(3) yes
O9a O14a O12b . . . 124.1(4) yes
O9a O14a O12b . . 3_645 59.2(3) yes
O9a O14a O13a . . . 111.2(4) yes
O11b O14a O12b . . . 59.8(3) yes
O11b O14a O12b . . 3_645 66.9(3) yes
O11b O14a O13a . . . 60.4(3) yes
O12b O14a O12b . . 3_645 81.3(3) yes
O12b O14a O13a . . . 59.8(3) yes
O12b O14a O12b 3_645 . . 81.3(3) yes
O12b O14a O13a 3_645 . . 125.0(4) yes

loop_
_geom_bond_atom_site_label_1
_geom_bond_atom_site_label_2
_geom_bond_site_symmetry_1
_geom_bond_site_symmetry_2
_geom_bond_distance
_geom_bond_publ_flag
Ag1a O6a . 2_645 2.582(8) yes
Ag1a O8b . . 2.730(7) yes
Ag1a O9a . . 2.362(8) yes
Ag1a O9a . 3_655 2.983(8) yes
Ag1a O10a . 3_655 2.305(7) yes
Ag1a O12b . 1_565 2.330(8) yes
Ag1a O13b . . 2.607(8) yes
Ag1b O6b . 3_655 2.490(7) yes
Ag1b O8a . . 2.649(7) yes
Ag1b O9b . . 2.405(8) yes
Ag1b O10b . 3_745 2.230(8) yes
Ag1b O12a . 3_645 2.374(8) yes
Ag1b O13a . 3_745 2.756(8) yes
Ag2b O1b . 2_545 2.329(8) yes
Ag2b O5a . . 2.538(8) yes
Ag2b O6a . 2_645 2.718(7) yes
Ag2b O7b . . 2.985(8) yes
Ag2b O10a . 3_655 2.575(7) yes
Ag2b O13b . . 2.820(8) yes
Ag2b O14b . . 2.527(7) yes
Ag2a O1a . 2_645 2.490(8) yes
Ag2a O2b . 2_545 2.782(7) yes
Ag2a O4b . 2_545 2.983(7) yes
Ag2a O5b . . 2.498(8) yes
Ag2a O6b . 2_545 2.577(7) yes
Ag2a O10b . 2_655 2.368(8) yes
Ag2a O13a . 2_655 2.914(8) yes
Ag2a O14a . 2_655 2.774(7) yes
Ag3b O1b . . 2.330(8) yes
Ag3b O3b . 2_545 2.807(8) yes
Ag3b O3a . 2_545 2.528(8) yes
Ag3b O4a . 1_455 2.681(7) yes
Ag3b O6b . 2_545 2.422(7) yes
Ag3b O7a . 1_455 2.862(8) yes
Ag3a O1a . . 2.854(8) yes
Ag3a O3b . 2_645 2.509(7) yes
Ag3a O4b . 1_655 2.752(7) yes
Ag3a O5b . 2_645 2.724(8) yes
Ag3a O6a . 2_645 2.481(7) yes
Ag3a O7b . 1_655 2.481(8) yes
Ag3a O8b . . 2.773(7) yes
Ag4a O1a . . 2.242(7) yes
Ag4a O3a . . 2.925(8) yes
Ag4a O5a . . 2.930(7) yes
Ag4a O6a . 2_645 2.620(8) yes
Ag4a O10a . 3_655 2.251(7) yes
Ag4a O14a . 1_565 2.907(7) yes
Fe1 O2a . 2_645 1.991(7) yes
Fe1 O3b . . 2.068(8) yes
Fe1 O3a . . 2.099(8) yes
Fe1 O2b . 2_545 1.982(8) yes
Fe1 O5b . . 1.977(7) yes
Fe1 O5a . . 1.975(8) yes
Fe2a O7a . 2_645 1.985(8) yes
Fe2a O8a . 3_645 1.998(8) yes
Fe2a O9a . . 2.004(8) yes
Fe2a O12b . 3_645 2.010(7) yes
Fe2a O13b . . 2.014(8) yes
Fe2a O14a . . 2.022(8) yes
Fe2b O7b . 1_655 1.990(8) yes
Fe2b O8b . . 2.014(8) yes
Fe2b O9b . 3_755 2.015(7) yes
Fe2b O12a . 3_655 1.984(7) yes
Fe2b O13a . 1_565 2.006(8) yes
Fe2b O14b . 1_655 2.023(8) yes
P1a P2a . . 2.851(4) yes
P1a O1a . . 1.516(8) yes
P1a O2a . . 1.510(8) yes
P1a O3a . . 1.531(8) yes
P1a O4a . . 1.622(8) yes
P1b P2b . . 2.844(4) yes
P1b O1b . . 1.500(8) yes
P1b O3b . . 1.531(8) yes
P1b O2b . . 1.524(8) yes
P1b O4b . . 1.621(8) yes
P2a O4a . . 1.617(8) yes
P2a O5b . . 1.534(8) yes
P2a O6a . . 1.524(8) yes
P2a O7a . . 1.515(8) yes
P2b O4b . . 1.628(8) yes
P2b O5a . . 1.547(8) yes
P2b O6b . . 1.504(8) yes
P2b O7b . . 1.524(8) yes
P3a P4a . 3_655 2.951(4) yes
P3a O8b . . 1.534(8) yes
P3a O9a . . 1.535(8) yes
P3a O10b . . 1.495(8) yes
P3a O11a . 3_655 1.615(8) yes
P3b P4b . . 2.938(4) yes
P3b O8a . . 1.522(8) yes
P3b O9b . . 1.521(8) yes
P3b O10a . . 1.511(8) yes
P3b O11b . . 1.602(8) yes
P4a O11a . . 1.586(8) yes
P4a O12a . . 1.532(8) yes
P4a O13b . . 1.515(8) yes
P4a O14b . . 1.513(8) yes
P4b O11b . . 1.600(8) yes
P4b O12b . . 1.536(8) yes
P4b O13a . . 1.505(8) yes
P4b O14a . . 1.528(8) yes
O1a O2a . . 2.538(11) yes
O1a O3a . . 2.549(11) yes
O1a O4a . . 2.524(10) yes
O1a O4b . 1_655 2.982(10) yes
O1b O3b . . 2.541(11) yes
O1b O2b . . 2.544(11) yes
O1b O4a . 1_455 2.898(10) yes
O1b O4b . . 2.509(11) yes
O2a O3a . . 2.536(10) yes
O2a O3a . 2_655 2.911(11) yes
O2a O2b . 1_655 2.881(10) yes
O2a O4a . . 2.481(11) yes
O2a O4a . 2_655 2.860(10) yes
O2a O5b . 2_655 2.806(11) yes
O2a O5a . 2_655 2.848(10) yes
O3b O3a . . 2.779(11) yes
O3b O2b . . 2.535(10) yes
O3b O2b . 2_545 2.932(11) yes
O3b O4b . . 2.462(10) yes
O3b O5b . . 2.860(10) yes
O3b O5a . . 2.802(11) yes
O3a O4a . . 2.477(10) yes
O3a O5b . . 2.765(11) yes
O3a O5a . . 2.845(11) yes
O2b O4b . . 2.498(11) yes
O2b O4b . 2_555 2.879(10) yes
O2b O5b . 2_555 2.940(10) yes
O2b O5a . 2_555 2.801(11) yes
O4a O5b . . 2.538(10) yes
O4a O6a . . 2.537(11) yes
O4a O7a . . 2.442(11) yes
O4b O5a . . 2.555(10) yes
O4b O6b . . 2.535(11) yes
O4b O7b . . 2.438(11) yes
O5b O6a . . 2.520(11) yes
O5b O7a . . 2.524(10) yes
O5a O6b . . 2.537(11) yes
O5a O7b . . 2.520(10) yes
O6a O7a . . 2.576(11) yes
O6b O7b . . 2.575(11) yes
O7a O8a . 4_545 2.792(10) yes
O7a O9a . 2_655 2.911(11) yes
O7a O13b . 2_655 2.799(10) yes
O7a O14a . 2_655 2.859(11) yes
O7b O8b . 1_455 2.781(10) yes
O7b O9b . 3_655 2.915(11) yes
O7b O13a . 1_465 2.801(11) yes
O7b O14b . . 2.836(11) yes
O8b O9a . . 2.529(11) yes
O8b O10b . . 2.551(11) yes
O8b O11a . 3_655 2.498(10) yes
O8b O12a . 3_655 2.812(11) yes
O8b O13a . 1_565 2.837(12) yes
O8b O14b . 1_655 2.916(11) yes
O8a O9b . . 2.521(10) yes
O8a O10a . . 2.525(11) yes
O8a O11b . . 2.501(11) yes
O8a O12b . . 2.779(11) yes
O8a O13b . 3_645 2.877(11) yes
O8a O14a . 3_645 2.880(10) yes
O9a O10b . . 2.524(10) yes
O9a O11a . 3_655 2.487(10) yes
O9a O12b . 3_645 2.826(10) yes
O9a O13b . . 2.704(10) yes
O9a O14a . . 2.902(11) yes
O9b O10a . . 2.517(10) yes
O9b O11b . . 2.478(10) yes
O9b O12a . 1_655 2.813(10) yes
O9b O13a . 3_745 2.726(10) yes
O9b O14b . 3_655 2.915(11) yes
O10b O11a . 3_655 2.520(10) yes
O10a O11b . . 2.519(10) yes
O11a O11b . 3_655 2.782(11) yes
O11a O12a . . 2.512(11) yes
O11a O12a . 3_555 2.926(10) yes
O11a O13b . . 2.521(10) yes
O11a O14b . . 2.462(11) yes
O11b O12b . . 2.522(11) yes
O11b O12b . 3_645 2.944(10) yes
O11b O13a . . 2.511(11) yes
O11b O14a . . 2.494(11) yes
O12a O13b . . 2.524(10) yes
O12a O13a . 3_645 2.890(11) yes
O12a O14b . . 2.536(11) yes
O12a O14b . 3_555 2.794(10) yes
O12b O13b . 3_645 2.884(11) yes
O12b O13a . . 2.519(10) yes
O12b O14a . . 2.559(11) yes
O12b O14a . 3_645 2.821(10) yes
O13b O14b . . 2.492(11) yes
O13a O14a . . 2.494(11) yes
